data_4133569
loop_
_publ_author_name
'Mohan Nalluri, Siva Krishna'
'Zhou, Jiawang'
'Cheng, Tao'
'Liu, Zhichang'
'Nguyen, Minh T.'
'Chen, Tianyang'
'Patel, Hasmukh A.'
'Krzyaniak, Matthew D.'
'Goddard, 3rd, William A'
'Wasielewski, Michael R.'
'Stoddart, J. Fraser'

_publ_section_title
;
 Discrete Dimers of Redox-Active and Fluorescent Perylene Diimide-Based
 Rigid Isosceles Triangles in the Solid State.
;
_journal_issue 3
_journal_name_full 'Journal of the American Chemical Society'
_journal_page_first 1290
_journal_page_last 1303
_journal_paper_doi 10.1021/jacs.8b11201
_journal_volume 141
_journal_year 2019
_chemical_absolute_configuration ad
_chemical_formula_moiety 'C70 H46 N6 O12, 2.5(C H Cl3)'
_chemical_formula_sum 'C72.5 H48.5 Cl7.5 N6 O12'
_chemical_formula_weight 1461.64
_space_group_crystal_system monoclinic
_space_group_IT_number 5
_space_group_name_Hall 'C 2y'
_space_group_name_H-M_alt 'C 1 2 1'
_atom_sites_solution_hydrogens geom
_atom_sites_solution_primary dual
_audit_creation_date 2016-09-27
_audit_creation_method
;
Olex2 1.2
(compiled 2016.09.09 svn.r3337 for OlexSys, GUI svn.r5227)
;
_cell_angle_alpha 90
_cell_angle_beta 102.9369(16)
_cell_angle_gamma 90
_cell_formula_units_Z 8
_cell_length_a 43.1347(12)
_cell_length_b 14.6175(4)
_cell_length_c 24.2886(6)
_cell_measurement_reflns_used 9923
_cell_measurement_temperature 100(2)
_cell_measurement_theta_max 63.587
_cell_measurement_theta_min 3.586
_cell_volume 14925.8(7)
_computing_cell_refinement 'SAINT V8.34A (Bruker, 2013)'
_computing_data_collection 'APEX2 V2014.11-0 (Bruker, 2014)'
_computing_data_reduction 'Bruker SAINT'
_computing_molecular_graphics 'Olex2 (Dolomanov et al., 2009)'
_computing_publication_material 'Olex2 (Dolomanov et al., 2009)'
_computing_structure_refinement 'XL (Sheldrick, 2008)'
_computing_structure_solution 'ShelXT (Sheldrick, 2015)'
_diffrn_ambient_temperature 99.99
_diffrn_detector_area_resol_mean 8
_diffrn_measured_fraction_theta_full 0.996
_diffrn_measured_fraction_theta_max 0.996
_diffrn_measurement_device_type 'Bruker Kappa APEX CCD area detector'
_diffrn_measurement_method '\w and \f scans'
_diffrn_radiation_monochromator 'MX optics'
_diffrn_radiation_type CuK\a
_diffrn_radiation_wavelength 1.54178
_diffrn_reflns_av_R_equivalents 0.0874
_diffrn_reflns_av_unetI/netI 0.1027
_diffrn_reflns_Laue_measured_fraction_full 0.996
_diffrn_reflns_Laue_measured_fraction_max 0.996
_diffrn_reflns_limit_h_max 50
_diffrn_reflns_limit_h_min -50
_diffrn_reflns_limit_k_max 16
_diffrn_reflns_limit_k_min -16
_diffrn_reflns_limit_l_max 28
_diffrn_reflns_limit_l_min -26
_diffrn_reflns_number 57433
_diffrn_reflns_point_group_measured_fraction_full 0.980
_diffrn_reflns_point_group_measured_fraction_max 0.980
_diffrn_reflns_theta_full 63.752
_diffrn_reflns_theta_max 63.752
_diffrn_reflns_theta_min 1.866
_diffrn_source microsource
_exptl_absorpt_coefficient_mu 3.111
_exptl_absorpt_correction_T_max 0.7524
_exptl_absorpt_correction_T_min 0.5476
_exptl_absorpt_correction_type multi-scan
_exptl_absorpt_process_details
;
SADABS-2014/5 (Bruker,2014/5) was used for absorption correction.
wR2(int) was 0.1251 before and 0.0745 after correction.
The Ratio of minimum to maximum transmission is 0.7278.
The \l/2 correction factor is Not present.
;
_exptl_crystal_colour orange
_exptl_crystal_colour_primary orange
_exptl_crystal_density_diffrn 1.301
_exptl_crystal_description plate
_exptl_crystal_F_000 5992
_exptl_crystal_size_max 0.27
_exptl_crystal_size_mid 0.258
_exptl_crystal_size_min 0.021
_refine_diff_density_max 0.564
_refine_diff_density_min -0.380
_refine_diff_density_rms 0.054
_refine_ls_abs_structure_details
;
 Flack x determined using 5994 quotients [(I+)-(I-)]/[(I+)+(I-)]
 (Parsons, Flack and Wagner, Acta Cryst. B69 (2013) 249-259).
;
_refine_ls_abs_structure_Flack 0.114(13)
_refine_ls_extinction_method none
_refine_ls_goodness_of_fit_ref 0.979
_refine_ls_hydrogen_treatment constr
_refine_ls_matrix_type full
_refine_ls_number_parameters 1765
_refine_ls_number_reflns 24109
_refine_ls_number_restraints 1759
_refine_ls_restrained_S_all 0.958
_refine_ls_R_factor_all 0.0878
_refine_ls_R_factor_gt 0.0634
_refine_ls_shift/su_max 0.006
_refine_ls_shift/su_mean 0.000
_refine_ls_structure_factor_coef Fsqd
_refine_ls_weighting_details 'w=1/[\s^2^(Fo^2^)+(0.0862P)^2^] where P=(Fo^2^+2Fc^2^)/3'
_refine_ls_weighting_scheme calc
_refine_ls_wR_factor_gt 0.1585
_refine_ls_wR_factor_ref 0.1753
_reflns_Friedel_coverage 0.885
_reflns_Friedel_fraction_full 0.963
_reflns_Friedel_fraction_max 0.963
_reflns_number_gt 17286
_reflns_number_total 24109
_reflns_threshold_expression 'I > 2\s(I)'
_cod_data_source_file ja8b11201_si_003.cif
_cod_data_source_block cx0837a
_cod_depositor_comments
;

2020-08-12
Z value and formula fixed to values more according to usual
chemical conventions.                 miguel
;
_cod_original_formula_sum 'C145 H97 Cl15 N12 O24'
_cod_original_formula_weight 2923.09
_cod_original_formula_moiety '2(C70 H46 N6 O12), 5(C H Cl3)'
_cod_original_formula_units_Z 4
_cod_database_code 4133569
_shelx_space_group_comment
;
The symmetry employed for this shelxl refinement is uniquely defined
by the following loop, which should always be used as a source of
symmetry information in preference to the above space-group names.
They are only intended as comments.
;
_shelx_estimated_absorpt_t_max 0.938
_shelx_estimated_absorpt_t_min 0.487
_olex2_refinement_description
;
1. Fixed Uiso
 At 1.2 times of:
  All C(H) groups, All C(H,H) groups
2. Rigid body (RIGU) restrains
 All non-hydrogen atoms
 with sigma for 1-2 distances of 0.004 and sigma for 1-3 distances of 0.004
3.a Ternary CH refined with riding coordinates:
 C1B(H1B), C6(H6), C31(H31), C36(H36), C50(H50), C55(H55), C1A(H1A), C6A(H6A),
 C31A(H31A), C36A(H36A), C50A(H50A), C55A(H55A), C1S(H1S), C2S(H2S), C3S(H3S),
 C4S(H4S), C5S(H5S)
3.b Secondary CH2 refined with riding coordinates:
 C2(H2A,H2B), C3(H3A,H3B), C4(H4A,H4B), C5(H5A,H5B), C32(H32A,H32B), C33(H33A,
 H33B), C34(H34A,H34B), C35(H35A,H35B), C51(H51A,H51B), C52(H52A,H52B),
 C53(H53A,H53B), C54(H54A,H54B), C2A(H2AA,H2AB), C3A(H3AA,H3AB), C4A(H4AA,H4AB),
  C5A(H5AA,H5AB), C32A(H32C,H32D), C33A(H33C,H33D), C34A(H34C,H34D), C35A(H35C,
 H35D), C51A(H51C,H51D), C52A(H52C,H52D), C53A(H53C,H53D), C54A(H54C,H54D)
3.c Aromatic/amide H refined with riding coordinates:
 C9(H9), C10(H10), C13(H13), C14(H14), C19(H19), C20(H20), C23(H23), C24(H24),
 C39(H39), C40(H40), C45(H45), C46(H46), C58(H58), C59(H59), C64(H64), C65(H65),
  C9A(H9A), C10A(H10A), C13A(H13A), C14A(H14A), C19A(H19A), C20A(H20A),
 C23A(H23A), C24A(H24A), C39A(H39A), C40A(H40A), C45A(H45A), C46A(H46A),
 C58A(H58A), C59A(H59A), C64A(H64A), C65A(H65A)
;
_shelx_shelxl_version_number 2014/7
_olex2_date_sample_data_collection 2016-09-22
_olex2_date_sample_submission 2016-08-30
_olex2_diffrn_ambient_temperature_device 'Oxford Cryosystems'
_olex2_exptl_crystal_mounting_method 'The crystal was mounted on a MITIGEN holder in Paratone oil'
_olex2_submission_original_sample_id cx0837a
_olex2_submission_special_instructions 'No special instructions were received'

loop_
_space_group_symop_operation_xyz
'x, y, z'
'-x, y, -z'
'x+1/2, y+1/2, z'
'-x+1/2, y+1/2, -z'

loop_
_atom_site_label
_atom_site_type_symbol
_atom_site_fract_x
_atom_site_fract_y
_atom_site_fract_z
_atom_site_U_iso_or_equiv
_atom_site_adp_type
_atom_site_occupancy
_atom_site_site_symmetry_order
_atom_site_calc_flag
_atom_site_refinement_flags_posn
_atom_site_refinement_flags_adp
O1 O 0.30117(13) 0.8472(3) -0.0374(2) 0.0509(12) Uani 1 1 d . U
O2 O 0.18339(14) 0.9307(4) 0.3329(3) 0.0629(15) Uani 1 1 d . U
O3 O 0.14305(14) 0.6485(4) 0.3019(3) 0.0575(14) Uani 1 1 d . U
O4 O 0.28179(14) 0.5416(3) -0.0374(2) 0.0547(13) Uani 1 1 d . U
O5 O 0.10718(14) 0.9599(4) 0.2593(2) 0.0560(13) Uani 1 1 d . U
O6 O 0.06326(17) 1.0340(4) -0.0333(3) 0.0660(16) Uani 1 1 d . U
O7 O 0.02875(16) 0.7394(4) -0.0591(3) 0.0680(16) Uani 1 1 d . U
O8 O 0.07209(17) 0.6668(4) 0.2331(3) 0.0708(18) Uani 1 1 d . U
O9 O 0.09423(14) 0.9806(4) -0.1456(3) 0.0581(14) Uani 1 1 d . U
O10 O 0.25307(12) 0.9103(3) -0.1620(2) 0.0492(12) Uani 1 1 d . U
O11 O 0.23974(13) 0.6046(3) -0.1480(3) 0.0571(14) Uani 1 1 d . U
O12 O 0.08527(16) 0.6783(5) -0.1053(5) 0.101(3) Uani 1 1 d . U
N1 N 0.28931(15) 0.6946(4) -0.0410(2) 0.0426(13) Uani 1 1 d . U
N2 N 0.15692(14) 0.7987(4) 0.3079(3) 0.0462(13) Uani 1 1 d . U
N3 N 0.09164(14) 0.8124(4) 0.2475(3) 0.0435(13) Uani 1 1 d . U
N4 N 0.04952(16) 0.8832(5) -0.0482(3) 0.0516(15) Uani 1 1 d . U
N5 N 0.08795(16) 0.8282(5) -0.1331(3) 0.0525(15) Uani 1 1 d . U
N6 N 0.24848(15) 0.7580(4) -0.1438(3) 0.0445(13) Uani 1 1 d . U
C1B C 0.30056(19) 0.6831(6) -0.0950(3) 0.0488(17) Uani 1 1 d . U
H1B H 0.2952 0.6191 -0.1084 0.059 Uiso 1 1 calc R .
C01M C 0.06562(18) 0.8535(5) 0.0700(3) 0.0469(16) Uani 1 1 d . U
C2 C 0.2901(2) 0.7141(6) -0.1983(3) 0.059(2) Uani 1 1 d . U
H2A H 0.2825 0.6506 -0.2062 0.070 Uiso 1 1 calc R .
H2B H 0.2789 0.7538 -0.2294 0.070 Uiso 1 1 calc R .
C3 C 0.3256(2) 0.7186(7) -0.1938(4) 0.062(2) Uani 1 1 d . U
H3A H 0.3325 0.7834 -0.1905 0.074 Uiso 1 1 calc R .
H3B H 0.3305 0.6935 -0.2288 0.074 Uiso 1 1 calc R .
C4 C 0.3446(2) 0.6649(6) -0.1427(4) 0.057(2) Uani 1 1 d . U
H4A H 0.3404 0.5987 -0.1487 0.069 Uiso 1 1 calc R .
H4B H 0.3677 0.6752 -0.1395 0.069 Uiso 1 1 calc R .
C5 C 0.3357(2) 0.6945(6) -0.0886(4) 0.0550(18) Uani 1 1 d . U
H5A H 0.3473 0.6568 -0.0567 0.066 Uiso 1 1 calc R .
H5B H 0.3417 0.7593 -0.0804 0.066 Uiso 1 1 calc R .
C6 C 0.28340(18) 0.7469(5) -0.1415(3) 0.0458(16) Uani 1 1 d . U
H6 H 0.2934 0.8087 -0.1335 0.055 Uiso 1 1 calc R .
C7 C 0.29038(17) 0.7817(5) -0.0167(3) 0.0425(15) Uani 1 1 d . U
C8 C 0.27651(17) 0.7919(5) 0.0338(3) 0.0398(14) Uani 1 1 d . U
C9 C 0.27796(17) 0.8746(5) 0.0612(3) 0.0412(15) Uani 1 1 d . U
H9 H 0.2890 0.9244 0.0491 0.049 Uiso 1 1 calc R .
C10 C 0.26354(17) 0.8860(5) 0.1059(3) 0.0425(15) Uani 1 1 d . U
H10 H 0.2648 0.9441 0.1239 0.051 Uiso 1 1 calc R .
C11 C 0.24727(17) 0.8162(5) 0.1257(3) 0.0432(15) Uani 1 1 d . U
C12 C 0.22998(16) 0.8282(5) 0.1701(3) 0.0388(14) Uani 1 1 d . U
C13 C 0.22919(17) 0.9129(5) 0.1964(3) 0.0464(17) Uani 1 1 d . U
H13 H 0.2399 0.9636 0.1846 0.056 Uiso 1 1 calc R .
C14 C 0.21298(17) 0.9245(5) 0.2399(3) 0.0477(17) Uani 1 1 d . U
H14 H 0.2137 0.9817 0.2587 0.057 Uiso 1 1 calc R .
C15 C 0.19576(16) 0.8518(5) 0.2556(3) 0.0428(15) Uani 1 1 d . U
C16 C 0.17917(17) 0.8636(5) 0.3018(3) 0.0474(16) Uani 1 1 d . U
C17 C 0.15810(19) 0.7093(5) 0.2866(3) 0.0493(17) Uani 1 1 d . U
C18 C 0.17745(18) 0.6942(5) 0.2451(3) 0.0430(15) Uani 1 1 d . U
C19 C 0.1781(2) 0.6095(6) 0.2201(4) 0.0576(19) Uani 1 1 d . U
H19 H 0.1665 0.5600 0.2308 0.069 Uiso 1 1 calc R .
C20 C 0.1953(2) 0.5966(5) 0.1800(4) 0.0541(18) Uani 1 1 d . U
H20 H 0.1959 0.5366 0.1652 0.065 Uiso 1 1 calc R .
C21 C 0.21203(18) 0.6655(5) 0.1592(3) 0.0436(15) Uani 1 1 d . U
C22 C 0.22884(18) 0.6538(5) 0.1153(3) 0.0437(16) Uani 1 1 d . U
C23 C 0.2289(2) 0.5699(5) 0.0869(3) 0.0481(17) Uani 1 1 d . U
H23 H 0.2170 0.5202 0.0969 0.058 Uiso 1 1 calc R .
C24 C 0.2454(2) 0.5573(5) 0.0453(3) 0.0516(18) Uani 1 1 d . U
H24 H 0.2457 0.4987 0.0285 0.062 Uiso 1 1 calc R .
C25 C 0.26175(19) 0.6308(5) 0.0273(3) 0.0467(16) Uani 1 1 d . U
C26 C 0.27786(18) 0.6167(5) -0.0183(3) 0.0469(16) Uani 1 1 d . U
C27 C 0.26128(17) 0.7164(5) 0.0531(3) 0.0414(14) Uani 1 1 d . U
C28 C 0.24543(17) 0.7290(5) 0.0985(3) 0.0411(15) Uani 1 1 d . U
C29 C 0.21257(17) 0.7538(5) 0.1861(3) 0.0418(15) Uani 1 1 d . U
C30 C 0.19531(18) 0.7666(5) 0.2288(3) 0.0444(15) Uani 1 1 d . U
C31 C 0.13282(17) 0.8260(5) 0.3402(3) 0.0468(16) Uani 1 1 d . U
H31 H 0.1328 0.8943 0.3429 0.056 Uiso 1 1 calc R .
C32 C 0.1396(2) 0.7869(6) 0.4004(3) 0.0532(18) Uani 1 1 d . U
H32A H 0.1615 0.8028 0.4208 0.064 Uiso 1 1 calc R .
H32B H 0.1375 0.7194 0.3992 0.064 Uiso 1 1 calc R .
C33 C 0.1151(2) 0.8291(6) 0.4309(4) 0.059(2) Uani 1 1 d . U
H33A H 0.1186 0.8036 0.4695 0.070 Uiso 1 1 calc R .
H33B H 0.1185 0.8960 0.4342 0.070 Uiso 1 1 calc R .
C34 C 0.0817(2) 0.8108(6) 0.4006(4) 0.0562(19) Uani 1 1 d . U
H34A H 0.0672 0.8444 0.4196 0.067 Uiso 1 1 calc R .
H34B H 0.0773 0.7446 0.4031 0.067 Uiso 1 1 calc R .
C35 C 0.07485(18) 0.8385(6) 0.3388(3) 0.0511(17) Uani 1 1 d . U
H35A H 0.0760 0.9059 0.3359 0.061 Uiso 1 1 calc R .
H35B H 0.0531 0.8190 0.3200 0.061 Uiso 1 1 calc R .
C36 C 0.09880(17) 0.7945(5) 0.3090(3) 0.0453(16) Uani 1 1 d . U
H36 H 0.0976 0.7268 0.3142 0.054 Uiso 1 1 calc R .
C37 C 0.09672(18) 0.8984(5) 0.2271(3) 0.0468(16) Uani 1 1 d . U
C38 C 0.08757(18) 0.9133(5) 0.1649(3) 0.0475(16) Uani 1 1 d . U
C39 C 0.0903(2) 0.9992(5) 0.1429(4) 0.0549(19) Uani 1 1 d . U
H39 H 0.0976 1.0493 0.1673 0.066 Uiso 1 1 calc R .
C40 C 0.0821(2) 1.0124(5) 0.0841(4) 0.0542(18) Uani 1 1 d . U
H40 H 0.0852 1.0707 0.0689 0.065 Uiso 1 1 calc R .
C41 C 0.06996(18) 0.9429(5) 0.0487(3) 0.0453(16) Uani 1 1 d . U
C42 C 0.0608(2) 0.9592(5) -0.0131(4) 0.0546(18) Uani 1 1 d . U
C43 C 0.0423(2) 0.7969(6) -0.0269(4) 0.0566(19) Uani 1 1 d . U
C44 C 0.05219(19) 0.7821(5) 0.0351(3) 0.0503(17) Uani 1 1 d . U
C45 C 0.0468(2) 0.7001(6) 0.0567(4) 0.063(2) Uani 1 1 d . U
H45 H 0.0367 0.6526 0.0324 0.075 Uiso 1 1 calc R .
C46 C 0.0562(2) 0.6851(6) 0.1161(4) 0.060(2) Uani 1 1 d . U
H46 H 0.0531 0.6270 0.1314 0.072 Uiso 1 1 calc R .
C47 C 0.0698(2) 0.7548(5) 0.1508(3) 0.0513(18) Uani 1 1 d . U
C48 C 0.07789(19) 0.7387(5) 0.2129(3) 0.0486(17) Uani 1 1 d . U
C49 C 0.07477(18) 0.8395(5) 0.1300(3) 0.0437(15) Uani 1 1 d . U
C50 C 0.03869(19) 0.9036(6) -0.1104(3) 0.0516(17) Uani 1 1 d . U
H50 H 0.0463 0.9663 -0.1173 0.062 Uiso 1 1 calc R .
C51 C 0.0032(2) 0.9036(7) -0.1271(4) 0.063(2) Uani 1 1 d . U
H51A H -0.0055 0.9464 -0.1028 0.075 Uiso 1 1 calc R .
H51B H -0.0050 0.8416 -0.1221 0.075 Uiso 1 1 calc R .
C52 C -0.0075(2) 0.9330(8) -0.1896(4) 0.073(2) Uani 1 1 d . U
H52A H -0.0310 0.9354 -0.2008 0.088 Uiso 1 1 calc R .
H52B H 0.0009 0.9947 -0.1948 0.088 Uiso 1 1 calc R .
C53 C 0.0050(2) 0.8646(8) -0.2258(4) 0.076(3) Uani 1 1 d . U
H53A H -0.0019 0.8820 -0.2661 0.092 Uiso 1 1 calc R .
H53B H -0.0038 0.8032 -0.2210 0.092 Uiso 1 1 calc R .
C54 C 0.0412(2) 0.8612(8) -0.2092(4) 0.069(2) Uani 1 1 d . U
H54A H 0.0499 0.9215 -0.2163 0.083 Uiso 1 1 calc R .
H54B H 0.0491 0.8152 -0.2326 0.083 Uiso 1 1 calc R .
C55 C 0.05266(19) 0.8362(6) -0.1463(3) 0.0560(19) Uani 1 1 d . U
H55 H 0.0439 0.7744 -0.1409 0.067 Uiso 1 1 calc R .
C56 C 0.10644(19) 0.9041(5) -0.1395(3) 0.0491(17) Uani 1 1 d . U
C57 C 0.13993(19) 0.8920(5) -0.1388(3) 0.0473(16) Uani 1 1 d . U
C58 C 0.15931(19) 0.9638(5) -0.1458(3) 0.0490(17) Uani 1 1 d . U
H58 H 0.1510 1.0242 -0.1482 0.059 Uiso 1 1 calc R .
C59 C 0.1908(2) 0.9503(5) -0.1493(3) 0.0519(18) Uani 1 1 d . U
H59 H 0.2034 1.0015 -0.1544 0.062 Uiso 1 1 calc R .
C60 C 0.20398(18) 0.8631(5) -0.1454(3) 0.0438(15) Uani 1 1 d . U
C61 C 0.23700(19) 0.8493(5) -0.1509(3) 0.0458(16) Uani 1 1 d . U
C62 C 0.22956(19) 0.6818(5) -0.1423(3) 0.0462(16) Uani 1 1 d . U
C63 C 0.19676(19) 0.6977(5) -0.1346(4) 0.0557(19) Uani 1 1 d . U
C64 C 0.1783(2) 0.6243(6) -0.1221(5) 0.066(2) Uani 1 1 d . U
H64 H 0.1872 0.5649 -0.1155 0.079 Uiso 1 1 calc R .
C65 C 0.1474(2) 0.6396(6) -0.1195(5) 0.073(3) Uani 1 1 d . U
H65 H 0.1345 0.5885 -0.1157 0.088 Uiso 1 1 calc R .
C66 C 0.13434(19) 0.7253(5) -0.1222(4) 0.057(2) Uani 1 1 d . U
C67 C 0.1008(2) 0.7407(6) -0.1191(5) 0.067(2) Uani 1 1 d . U
C68 C 0.15330(18) 0.8010(5) -0.1336(3) 0.0488(17) Uani 1 1 d . U
C69 C 0.18482(18) 0.7875(5) -0.1373(3) 0.0444(16) Uani 1 1 d . U
O1A O 0.22301(13) 0.9899(3) 0.5569(2) 0.0475(12) Uani 1 1 d . U
O2A O 0.35014(14) 0.9612(3) 0.1964(3) 0.0557(13) Uani 1 1 d . U
O3A O 0.32272(12) 0.6641(3) 0.1671(2) 0.0472(12) Uani 1 1 d . U
O4A O 0.19453(14) 0.6911(3) 0.5252(2) 0.0500(12) Uani 1 1 d . U
O5A O 0.41596(15) 0.8712(4) 0.2534(2) 0.0575(14) Uani 1 1 d . U
O6A O 0.4615(3) 0.8704(5) 0.5482(3) 0.103(3) Uani 1 1 d . U
O7A O 0.44325(16) 0.5647(4) 0.5494(3) 0.0689(16) Uani 1 1 d . U
O8A O 0.38378(17) 0.5737(4) 0.2564(3) 0.0730(18) Uani 1 1 d . U
O9A O 0.42900(15) 0.8574(5) 0.6588(3) 0.0774(18) Uani 1 1 d . U
O10A O 0.27456(13) 0.9844(3) 0.6791(2) 0.0500(12) Uani 1 1 d . U
O11A O 0.24189(13) 0.6903(3) 0.6494(2) 0.0498(12) Uani 1 1 d . U
O12A O 0.39566(14) 0.5612(4) 0.6292(3) 0.0680(17) Uani 1 1 d . U
N1A N 0.21177(14) 0.8380(4) 0.5458(2) 0.0393(12) Uani 1 1 d . U
N2A N 0.34149(14) 0.8079(4) 0.1904(2) 0.0418(12) Uani 1 1 d . U
N3A N 0.39846(14) 0.7239(4) 0.2528(3) 0.0431(13) Uani 1 1 d . U
N4A N 0.45025(15) 0.7190(5) 0.5516(3) 0.0524(15) Uani 1 1 d . U
N5A N 0.41322(14) 0.7079(5) 0.6429(3) 0.0500(14) Uani 1 1 d . U
N6A N 0.25632(14) 0.8398(4) 0.6535(3) 0.0417(13) Uani 1 1 d . U
C1 C 0.42793(18) 0.7214(5) 0.4314(3) 0.0467(16) Uani 1 1 d . U
C1A C 0.22315(17) 0.8705(5) 0.6503(3) 0.0427(15) Uani 1 1 d . U
H1A H 0.2230 0.9386 0.6463 0.051 Uiso 1 1 calc R .
C2A C 0.2111(2) 0.8492(6) 0.7036(3) 0.0517(18) Uani 1 1 d . U
H2AA H 0.2102 0.7821 0.7087 0.062 Uiso 1 1 calc R .
H2AB H 0.2260 0.8750 0.7371 0.062 Uiso 1 1 calc R .
C3A C 0.1781(2) 0.8899(6) 0.6989(4) 0.060(2) Uani 1 1 d . U
H3AA H 0.1795 0.9575 0.6987 0.072 Uiso 1 1 calc R .
H3AB H 0.1698 0.8714 0.7321 0.072 Uiso 1 1 calc R .
C4A C 0.1550(2) 0.8577(6) 0.6448(4) 0.058(2) Uani 1 1 d . U
H4AA H 0.1520 0.7907 0.6466 0.070 Uiso 1 1 calc R .
H4AB H 0.1341 0.8876 0.6418 0.070 Uiso 1 1 calc R .
C5A C 0.16781(19) 0.8808(6) 0.5927(3) 0.0515(18) Uani 1 1 d . U
H5AA H 0.1704 0.9478 0.5899 0.062 Uiso 1 1 calc R .
H5AB H 0.1527 0.8596 0.5581 0.062 Uiso 1 1 calc R .
C6A C 0.20007(18) 0.8328(5) 0.5981(3) 0.0476(16) Uani 1 1 d . U
H6A H 0.1968 0.7666 0.6054 0.057 Uiso 1 1 calc R .
C7A C 0.22385(16) 0.9200(5) 0.5294(3) 0.0402(15) Uani 1 1 d . U
C8A C 0.23782(18) 0.9175(5) 0.4793(3) 0.0426(15) Uani 1 1 d . U
C9A C 0.25335(19) 0.9937(5) 0.4652(3) 0.0464(16) Uani 1 1 d . U
H9A H 0.2540 1.0480 0.4869 0.056 Uiso 1 1 calc R .
C10A C 0.26801(18) 0.9923(4) 0.4198(3) 0.0444(16) Uani 1 1 d . U
H10A H 0.2789 1.0454 0.4116 0.053 Uiso 1 1 calc R .
C11A C 0.26713(17) 0.9151(4) 0.3862(3) 0.0384(14) Uani 1 1 d . U
C12A C 0.28240(18) 0.9116(5) 0.3375(3) 0.0425(15) Uani 1 1 d . U
C13A C 0.2957(2) 0.9890(5) 0.3187(4) 0.0511(18) Uani 1 1 d . U
H13A H 0.2935 1.0464 0.3356 0.061 Uiso 1 1 calc R .
C14A C 0.31224(19) 0.9842(5) 0.2754(4) 0.0504(17) Uani 1 1 d . U
H14A H 0.3208 1.0382 0.2629 0.060 Uiso 1 1 calc R .
C15A C 0.31604(17) 0.9022(5) 0.2511(3) 0.0424(15) Uani 1 1 d . U
C16A C 0.33729(18) 0.8940(5) 0.2106(3) 0.0478(17) Uani 1 1 d . U
C17A C 0.32257(16) 0.7326(5) 0.1954(3) 0.0392(14) Uani 1 1 d . U
C18A C 0.30312(16) 0.7385(5) 0.2391(3) 0.0405(14) Uani 1 1 d . U
C19A C 0.28740(17) 0.6626(5) 0.2519(3) 0.0406(15) Uani 1 1 d . U
H19A H 0.2886 0.6068 0.2325 0.049 Uiso 1 1 calc R .
C20A C 0.26976(17) 0.6671(5) 0.2929(3) 0.0435(16) Uani 1 1 d . U
H20A H 0.2587 0.6143 0.3009 0.052 Uiso 1 1 calc R .
C21A C 0.26793(17) 0.7476(5) 0.3227(3) 0.0404(15) Uani 1 1 d . U
C22A C 0.25043(17) 0.7524(4) 0.3684(3) 0.0414(15) Uani 1 1 d . U
C23A C 0.23367(17) 0.6778(5) 0.3827(3) 0.0407(15) Uani 1 1 d . U
H23A H 0.2318 0.6236 0.3606 0.049 Uiso 1 1 calc R .
C24A C 0.21979(17) 0.6817(5) 0.4286(3) 0.0430(15) Uani 1 1 d . U
H24A H 0.2086 0.6299 0.4376 0.052 Uiso 1 1 calc R .
C25A C 0.22169(17) 0.7580(4) 0.4614(3) 0.0391(14) Uani 1 1 d . U
C26A C 0.20798(18) 0.7585(5) 0.5118(3) 0.0426(15) Uani 1 1 d . U
C27A C 0.23685(16) 0.8370(4) 0.4473(3) 0.0372(14) Uani 1 1 d . U
C28A C 0.25195(16) 0.8357(4) 0.3998(3) 0.0379(14) Uani 1 1 d . U
C29A C 0.28390(16) 0.8284(5) 0.3101(3) 0.0394(14) Uani 1 1 d . U
C30A C 0.30116(16) 0.8217(5) 0.2665(3) 0.0386(14) Uani 1 1 d . U
C31A C 0.36855(17) 0.7955(5) 0.1613(3) 0.0439(15) Uani 1 1 d . U
H31A H 0.3812 0.8534 0.1671 0.053 Uiso 1 1 calc R .
C32A C 0.35935(19) 0.7789(6) 0.0979(3) 0.0533(18) Uani 1 1 d . U
H32C H 0.3478 0.7200 0.0902 0.064 Uiso 1 1 calc R .
H32D H 0.3450 0.8283 0.0794 0.064 Uiso 1 1 calc R .
C33A C 0.3889(2) 0.7765(6) 0.0740(3) 0.0548(18) Uani 1 1 d . U
H33C H 0.3995 0.8369 0.0796 0.066 Uiso 1 1 calc R .
H33D H 0.3827 0.7644 0.0329 0.066 Uiso 1 1 calc R .
C34A C 0.41227(19) 0.7016(6) 0.1031(4) 0.0548(18) Uani 1 1 d . U
H34C H 0.4023 0.6407 0.0949 0.066 Uiso 1 1 calc R .
H34D H 0.4317 0.7030 0.0878 0.066 Uiso 1 1 calc R .
C35A C 0.42099(19) 0.7166(6) 0.1655(3) 0.0532(18) Uani 1 1 d . U
H35C H 0.4327 0.7750 0.1738 0.064 Uiso 1 1 calc R .
H35D H 0.4351 0.6666 0.1837 0.064 Uiso 1 1 calc R .
C36A C 0.39069(17) 0.7192(6) 0.1903(3) 0.0472(16) Uani 1 1 d . U
H36A H 0.3792 0.6602 0.1797 0.057 Uiso 1 1 calc R .
C37A C 0.41066(19) 0.8041(5) 0.2802(3) 0.0469(16) Uani 1 1 d . U
C38A C 0.4200(2) 0.8045(5) 0.3424(3) 0.0538(18) Uani 1 1 d . U
C39A C 0.4310(3) 0.8797(6) 0.3724(4) 0.071(3) Uani 1 1 d . U
H39A H 0.4322 0.9347 0.3521 0.085 Uiso 1 1 calc R .
C40A C 0.4409(3) 0.8830(6) 0.4318(4) 0.074(3) Uani 1 1 d . U
H40A H 0.4483 0.9383 0.4507 0.088 Uiso 1 1 calc R .
C41A C 0.4395(2) 0.8030(6) 0.4618(4) 0.058(2) Uani 1 1 d . U
C42A C 0.4511(2) 0.8029(6) 0.5226(4) 0.064(2) Uani 1 1 d . U
C43A C 0.4407(2) 0.6365(6) 0.5233(4) 0.0554(18) Uani 1 1 d . U
C44A C 0.4270(2) 0.6381(6) 0.4613(4) 0.0559(19) Uani 1 1 d . U
C45A C 0.4163(3) 0.5622(6) 0.4335(4) 0.071(3) Uani 1 1 d . U
H45A H 0.4159 0.5068 0.4537 0.085 Uiso 1 1 calc R .
C46A C 0.4055(3) 0.5629(6) 0.3742(4) 0.071(3) Uani 1 1 d . U
H46A H 0.3981 0.5080 0.3547 0.085 Uiso 1 1 calc R .
C47A C 0.40564(19) 0.6426(5) 0.3446(4) 0.0523(18) Uani 1 1 d . U
C48A C 0.39444(19) 0.6434(6) 0.2822(3) 0.0526(18) Uani 1 1 d . U
C49A C 0.41742(17) 0.7227(6) 0.3737(3) 0.0479(16) Uani 1 1 d . U
C50A C 0.46586(19) 0.7193(7) 0.6120(4) 0.062(2) Uani 1 1 d . U
H50A H 0.4692 0.7848 0.6237 0.074 Uiso 1 1 calc R .
C51A C 0.4988(2) 0.6750(9) 0.6221(5) 0.079(3) Uani 1 1 d . U
H51C H 0.4965 0.6100 0.6106 0.095 Uiso 1 1 calc R .
H51D H 0.5116 0.7060 0.5985 0.095 Uiso 1 1 calc R .
C52A C 0.5161(2) 0.6812(9) 0.6842(5) 0.081(3) Uani 1 1 d . U
H52C H 0.5197 0.7462 0.6952 0.097 Uiso 1 1 calc R .
H52D H 0.5370 0.6507 0.6897 0.097 Uiso 1 1 calc R .
C53A C 0.4961(2) 0.6351(10) 0.7216(4) 0.088(3) Uani 1 1 d . U
H53C H 0.4930 0.5696 0.7115 0.105 Uiso 1 1 calc R .
H53D H 0.5074 0.6392 0.7618 0.105 Uiso 1 1 calc R .
C54A C 0.4643(2) 0.6817(10) 0.7134(4) 0.080(3) Uani 1 1 d . U
H54C H 0.4674 0.7468 0.7247 0.097 Uiso 1 1 calc R .
H54D H 0.4515 0.6522 0.7376 0.097 Uiso 1 1 calc R .
C55A C 0.44618(18) 0.6753(7) 0.6501(3) 0.058(2) Uani 1 1 d . U
H55A H 0.4448 0.6087 0.6405 0.069 Uiso 1 1 calc R .
C56A C 0.4074(2) 0.8006(7) 0.6520(4) 0.0589(19) Uani 1 1 d . U
C57A C 0.37390(19) 0.8276(6) 0.6532(4) 0.0540(18) Uani 1 1 d . U
C58A C 0.3672(2) 0.9193(6) 0.6621(4) 0.061(2) Uani 1 1 d . U
H58A H 0.3835 0.9640 0.6660 0.074 Uiso 1 1 calc R .
C59A C 0.3365(2) 0.9449(6) 0.6652(4) 0.062(2) Uani 1 1 d . U
H59A H 0.3316 1.0074 0.6701 0.075 Uiso 1 1 calc R .
C60A C 0.31313(17) 0.8789(5) 0.6612(3) 0.0437(15) Uani 1 1 d . U
C61A C 0.28001(18) 0.9076(5) 0.6657(3) 0.0428(15) Uani 1 1 d . U
C62A C 0.26271(17) 0.7456(5) 0.6496(3) 0.0412(15) Uani 1 1 d . U
C63A C 0.29560(17) 0.7199(5) 0.6467(3) 0.0437(15) Uani 1 1 d . U
C64A C 0.30295(19) 0.6313(5) 0.6393(4) 0.0533(19) Uani 1 1 d . U
H64A H 0.2869 0.5860 0.6374 0.064 Uiso 1 1 calc R .
C65A C 0.3336(2) 0.6038(6) 0.6342(5) 0.063(2) Uani 1 1 d . U
H65A H 0.3382 0.5417 0.6277 0.076 Uiso 1 1 calc R .
C66A C 0.35695(18) 0.6714(5) 0.6391(3) 0.0486(17) Uani 1 1 d . U
C67A C 0.38963(19) 0.6398(6) 0.6357(4) 0.0537(18) Uani 1 1 d . U
C68A C 0.35063(18) 0.7612(5) 0.6485(3) 0.0465(16) Uani 1 1 d . U
C69A C 0.31958(18) 0.7882(5) 0.6515(3) 0.0449(15) Uani 1 1 d . U
Cl1S Cl 0.15092(5) 0.87092(18) 0.09904(11) 0.0717(6) Uani 1 1 d . U
Cl2S Cl 0.13978(5) 0.97281(15) -0.00491(9) 0.0621(5) Uani 1 1 d . U
Cl3S Cl 0.17931(7) 0.8115(2) 0.00876(12) 0.0963(10) Uani 1 1 d . U
C1S C 0.1672(2) 0.9047(6) 0.0428(4) 0.060(2) Uani 1 1 d . U
H1S H 0.1864 0.9430 0.0584 0.072 Uiso 1 1 calc R .
Cl4S Cl 0.31076(8) 0.7369(2) 0.50332(13) 0.0980(9) Uani 1 1 d . U
Cl5S Cl 0.34124(6) 0.7089(2) 0.41074(14) 0.0921(9) Uani 1 1 d . U
Cl6S Cl 0.35329(5) 0.58439(14) 0.50473(10) 0.0637(5) Uani 1 1 d . U
C2S C 0.3251(2) 0.6558(6) 0.4627(4) 0.060(2) Uani 1 1 d . U
H2S H 0.3068 0.6170 0.4433 0.072 Uiso 1 1 calc R .
Cl7S Cl 0.35275(8) 0.9807(2) -0.01283(19) 0.1121(11) Uani 1 1 d . U
Cl8S Cl 0.37411(10) 1.1417(3) -0.0589(3) 0.176(3) Uani 1 1 d . U
Cl9S Cl 0.41708(9) 0.9956(3) -0.0191(3) 0.1429(18) Uani 1 1 d . U
C3S C 0.3868(4) 1.0525(11) -0.0063(10) 0.137(6) Uani 1 1 d . U
H3S H 0.3925 1.0799 0.0324 0.164 Uiso 1 1 calc R .
Cl10 Cl 0.44900(9) 0.9633(2) 0.1422(2) 0.1341(16) Uani 1 1 d . U
Cl11 Cl 0.49605(10) 1.0048(2) 0.07392(17) 0.1142(12) Uani 1 1 d . U
Cl12 Cl 0.49693(7) 1.0988(2) 0.18028(12) 0.0859(7) Uani 1 1 d . U
C4S C 0.4727(3) 1.0471(7) 0.1197(6) 0.091(3) Uani 1 1 d . U
H4S H 0.4583 1.0953 0.0988 0.109 Uiso 1 1 calc R .
Cl13 Cl 0.45408(8) 1.0820(2) 0.67949(14) 0.1090(11) Uani 1 1 d . U
Cl14 Cl 0.49238(16) 1.0786(3) 0.5972(2) 0.1558(19) Uani 1 1 d . U
Cl15 Cl 0.50559(8) 0.9548(2) 0.69036(16) 0.1093(11) Uani 1 1 d . U
C5S C 0.4759(3) 1.0155(9) 0.6403(6) 0.097(3) Uani 1 1 d . U
H5S H 0.4612 0.9701 0.6172 0.116 Uiso 1 1 calc R .

loop_
_atom_site_aniso_label
_atom_site_aniso_U_11
_atom_site_aniso_U_22
_atom_site_aniso_U_33
_atom_site_aniso_U_23
_atom_site_aniso_U_13
_atom_site_aniso_U_12
O1 0.072(3) 0.041(3) 0.040(3) 0.005(2) 0.012(2) -0.002(2)
O2 0.060(3) 0.061(3) 0.072(4) -0.024(3) 0.025(3) -0.015(3)
O3 0.080(4) 0.041(3) 0.060(4) 0.013(2) 0.033(3) 0.002(2)
O4 0.074(3) 0.036(3) 0.055(3) -0.003(2) 0.016(3) 0.004(2)
O5 0.085(4) 0.045(3) 0.038(3) -0.001(2) 0.014(3) -0.014(3)
O6 0.109(5) 0.037(3) 0.056(4) 0.014(2) 0.027(3) 0.002(3)
O7 0.088(4) 0.059(3) 0.046(3) 0.009(3) -0.009(3) -0.010(3)
O8 0.101(5) 0.046(3) 0.051(3) 0.011(3) -0.013(3) -0.025(3)
O9 0.067(3) 0.047(3) 0.063(4) 0.006(2) 0.021(3) 0.009(2)
O10 0.056(3) 0.045(3) 0.050(3) -0.002(2) 0.019(2) 0.002(2)
O11 0.067(3) 0.040(3) 0.061(4) -0.006(2) 0.006(3) 0.013(2)
O12 0.061(4) 0.060(4) 0.181(9) 0.029(5) 0.026(5) 0.004(3)
N1 0.058(3) 0.039(3) 0.029(3) -0.005(2) 0.006(2) 0.005(2)
N2 0.048(3) 0.052(3) 0.038(3) -0.002(2) 0.008(2) -0.004(2)
N3 0.051(3) 0.042(3) 0.037(3) 0.004(2) 0.010(2) -0.008(2)
N4 0.058(4) 0.055(3) 0.040(3) 0.011(3) 0.007(3) 0.008(3)
N5 0.056(3) 0.052(3) 0.044(4) -0.002(3) 0.000(3) 0.002(3)
N6 0.058(3) 0.038(3) 0.039(3) 0.001(2) 0.014(3) 0.008(2)
C1B 0.060(4) 0.054(4) 0.032(3) 0.001(3) 0.008(3) 0.009(3)
C01M 0.052(4) 0.048(4) 0.039(4) 0.003(3) 0.006(3) 0.003(3)
C2 0.070(5) 0.070(5) 0.039(4) 0.007(4) 0.018(3) 0.025(4)
C3 0.071(5) 0.073(5) 0.044(4) 0.007(4) 0.021(4) 0.019(4)
C4 0.060(4) 0.059(5) 0.053(4) 0.002(4) 0.014(4) 0.013(4)
C5 0.060(4) 0.054(4) 0.050(4) 0.007(3) 0.010(3) 0.007(3)
C6 0.057(4) 0.050(4) 0.031(3) 0.006(3) 0.011(3) 0.010(3)
C7 0.050(4) 0.043(3) 0.031(3) -0.003(3) 0.003(3) 0.002(3)
C8 0.050(4) 0.037(3) 0.029(3) 0.001(2) 0.001(3) 0.006(3)
C9 0.053(4) 0.031(3) 0.040(4) 0.002(3) 0.012(3) 0.002(3)
C10 0.053(4) 0.038(3) 0.036(4) -0.006(3) 0.009(3) 0.000(3)
C11 0.051(4) 0.042(3) 0.031(3) -0.003(3) -0.005(3) 0.001(3)
C12 0.043(3) 0.038(3) 0.031(3) -0.004(2) -0.001(3) -0.002(3)
C13 0.042(4) 0.048(4) 0.050(4) -0.015(3) 0.013(3) -0.009(3)
C14 0.047(4) 0.048(4) 0.050(4) -0.009(3) 0.013(3) -0.006(3)
C15 0.036(3) 0.041(3) 0.050(4) -0.010(3) 0.009(3) -0.002(3)
C16 0.049(4) 0.044(4) 0.050(4) -0.005(3) 0.014(3) -0.002(3)
C17 0.065(4) 0.040(3) 0.042(4) 0.000(3) 0.010(3) 0.002(3)
C18 0.055(4) 0.041(3) 0.031(3) 0.003(3) 0.005(3) -0.002(3)
C19 0.083(5) 0.047(4) 0.043(4) 0.004(3) 0.014(4) -0.010(4)
C20 0.080(5) 0.036(3) 0.048(4) 0.003(3) 0.019(4) -0.006(3)
C21 0.058(4) 0.032(3) 0.037(4) 0.004(3) 0.002(3) 0.003(3)
C22 0.060(4) 0.032(3) 0.038(4) -0.003(3) 0.008(3) -0.004(3)
C23 0.078(5) 0.031(3) 0.035(4) -0.002(3) 0.013(3) -0.005(3)
C24 0.069(5) 0.038(4) 0.047(4) -0.005(3) 0.010(4) -0.007(3)
C25 0.065(4) 0.034(3) 0.038(4) -0.001(3) 0.005(3) 0.004(3)
C26 0.052(4) 0.042(3) 0.043(4) 0.003(3) 0.002(3) 0.005(3)
C27 0.052(4) 0.036(3) 0.031(3) 0.003(2) -0.001(3) 0.001(3)
C28 0.053(4) 0.038(3) 0.029(3) 0.002(2) 0.003(3) 0.003(3)
C29 0.050(4) 0.039(3) 0.035(4) 0.000(3) 0.006(3) 0.003(3)
C30 0.051(4) 0.042(3) 0.037(4) -0.003(3) 0.002(3) 0.000(3)
C31 0.043(3) 0.049(4) 0.047(4) 0.000(3) 0.008(3) 0.001(3)
C32 0.061(4) 0.062(5) 0.037(4) 0.004(3) 0.011(3) 0.007(4)
C33 0.067(4) 0.068(5) 0.043(4) 0.002(4) 0.017(3) 0.001(4)
C34 0.062(4) 0.061(5) 0.047(4) 0.008(3) 0.016(3) -0.004(4)
C35 0.041(4) 0.062(4) 0.046(4) 0.003(3) 0.002(3) -0.004(3)
C36 0.048(3) 0.047(4) 0.040(3) 0.009(3) 0.008(3) -0.004(3)
C37 0.056(4) 0.044(3) 0.040(4) -0.002(3) 0.010(3) -0.006(3)
C38 0.056(4) 0.048(3) 0.041(4) 0.002(3) 0.014(3) -0.005(3)
C39 0.082(5) 0.040(4) 0.047(4) 0.001(3) 0.024(4) -0.011(3)
C40 0.075(5) 0.040(4) 0.052(4) 0.009(3) 0.023(4) -0.002(3)
C41 0.058(4) 0.043(3) 0.037(3) 0.007(3) 0.014(3) 0.008(3)
C42 0.069(5) 0.047(4) 0.048(4) 0.003(3) 0.015(3) 0.003(3)
C43 0.070(5) 0.056(4) 0.038(4) 0.002(3) -0.001(3) 0.004(3)
C44 0.059(4) 0.049(4) 0.038(4) 0.005(3) 0.000(3) 0.001(3)
C45 0.085(6) 0.044(4) 0.050(4) 0.003(3) -0.004(4) -0.008(4)
C46 0.085(6) 0.044(4) 0.046(4) 0.003(3) 0.002(4) -0.004(4)
C47 0.064(4) 0.047(4) 0.038(4) 0.010(3) -0.001(3) -0.001(3)
C48 0.061(4) 0.039(3) 0.040(4) 0.009(3) -0.002(3) -0.007(3)
C49 0.053(4) 0.036(3) 0.042(3) 0.003(3) 0.009(3) 0.003(3)
C50 0.060(4) 0.052(4) 0.040(4) 0.008(3) 0.007(3) 0.005(3)
C51 0.061(4) 0.079(6) 0.048(5) 0.017(4) 0.012(3) 0.008(4)
C52 0.053(5) 0.093(6) 0.064(5) 0.027(4) -0.008(4) -0.001(4)
C53 0.073(5) 0.091(6) 0.054(5) 0.012(5) -0.008(4) -0.002(5)
C54 0.066(5) 0.094(7) 0.042(4) -0.001(4) 0.003(4) -0.005(4)
C55 0.051(4) 0.067(5) 0.043(4) -0.008(3) -0.003(3) 0.006(3)
C56 0.057(4) 0.048(4) 0.041(4) -0.006(3) 0.008(3) 0.002(3)
C57 0.058(4) 0.047(4) 0.034(4) 0.004(3) 0.005(3) 0.010(3)
C58 0.061(4) 0.046(4) 0.041(4) -0.006(3) 0.013(3) 0.009(3)
C59 0.067(4) 0.045(4) 0.045(4) 0.007(3) 0.014(3) 0.005(3)
C60 0.056(4) 0.040(3) 0.035(4) -0.004(3) 0.009(3) 0.008(3)
C61 0.060(4) 0.043(3) 0.034(4) -0.004(3) 0.011(3) 0.004(3)
C62 0.064(4) 0.034(3) 0.036(4) -0.006(3) 0.004(3) 0.005(3)
C63 0.053(4) 0.042(4) 0.067(5) -0.002(3) 0.004(3) 0.004(3)
C64 0.054(4) 0.043(4) 0.094(7) 0.001(4) 0.004(4) 0.001(3)
C65 0.058(4) 0.044(4) 0.118(9) 0.002(4) 0.019(5) -0.002(3)
C66 0.050(4) 0.042(3) 0.075(6) -0.003(3) 0.005(3) 0.004(3)
C67 0.056(4) 0.049(4) 0.088(7) -0.006(4) 0.003(4) -0.003(3)
C68 0.048(3) 0.046(3) 0.050(4) -0.004(3) 0.005(3) 0.005(3)
C69 0.052(3) 0.039(3) 0.042(4) -0.007(3) 0.010(3) 0.005(3)
O1A 0.067(3) 0.033(2) 0.044(3) -0.004(2) 0.016(2) 0.005(2)
O2A 0.069(3) 0.039(3) 0.064(4) 0.006(2) 0.028(3) -0.006(2)
O3A 0.051(3) 0.047(3) 0.049(3) -0.009(2) 0.022(2) -0.005(2)
O4A 0.077(3) 0.042(3) 0.036(3) 0.000(2) 0.023(2) 0.000(2)
O5A 0.088(4) 0.050(3) 0.032(3) 0.003(2) 0.007(3) -0.013(3)
O6A 0.198(9) 0.069(4) 0.037(3) 0.008(3) 0.014(4) -0.008(5)
O7A 0.088(4) 0.062(3) 0.059(4) 0.022(3) 0.021(3) 0.007(3)
O8A 0.095(4) 0.057(3) 0.062(4) 0.004(3) 0.006(3) -0.033(3)
O9A 0.060(3) 0.085(4) 0.089(5) -0.022(4) 0.020(3) -0.014(3)
O10A 0.072(3) 0.035(2) 0.043(3) 0.003(2) 0.013(2) 0.010(2)
O11A 0.058(3) 0.041(3) 0.055(3) 0.005(2) 0.023(2) 0.001(2)
O12A 0.063(3) 0.054(3) 0.098(5) 0.015(3) 0.039(3) 0.014(3)
N1A 0.055(3) 0.034(3) 0.030(3) 0.001(2) 0.012(2) 0.008(2)
N2A 0.044(3) 0.046(3) 0.036(3) 0.002(2) 0.011(2) -0.001(2)
N3A 0.046(3) 0.044(3) 0.041(3) 0.005(2) 0.013(2) -0.005(2)
N4A 0.054(3) 0.068(4) 0.038(3) 0.014(3) 0.014(3) 0.017(3)
N5A 0.046(3) 0.072(4) 0.034(3) 0.003(3) 0.012(2) 0.004(3)
N6A 0.054(3) 0.034(3) 0.038(3) 0.001(2) 0.011(2) 0.008(2)
C1 0.051(4) 0.048(3) 0.045(4) 0.014(3) 0.018(3) 0.002(3)
C1A 0.056(4) 0.042(3) 0.030(3) 0.000(3) 0.008(3) 0.008(3)
C2A 0.066(4) 0.062(5) 0.031(4) -0.005(3) 0.019(3) 0.016(4)
C3A 0.074(5) 0.061(5) 0.050(5) 0.000(4) 0.025(4) 0.021(4)
C4A 0.066(5) 0.060(5) 0.053(4) 0.001(4) 0.022(4) 0.012(4)
C5A 0.057(4) 0.055(4) 0.043(4) 0.001(3) 0.010(3) 0.009(3)
C6A 0.060(4) 0.049(4) 0.035(3) -0.001(3) 0.013(3) 0.005(3)
C7A 0.045(4) 0.034(3) 0.042(4) 0.004(3) 0.010(3) 0.005(3)
C8A 0.053(4) 0.036(3) 0.036(3) -0.002(3) 0.005(3) 0.005(3)
C9A 0.064(4) 0.030(3) 0.046(4) -0.004(3) 0.013(3) 0.001(3)
C10A 0.060(4) 0.027(3) 0.048(4) 0.004(3) 0.016(3) 0.001(3)
C11A 0.049(4) 0.029(3) 0.036(3) 0.002(2) 0.006(3) -0.001(2)
C12A 0.056(4) 0.035(3) 0.038(4) 0.002(3) 0.013(3) 0.003(3)
C13A 0.071(5) 0.033(3) 0.054(4) 0.003(3) 0.026(4) 0.003(3)
C14A 0.062(4) 0.041(4) 0.053(4) 0.006(3) 0.023(4) -0.007(3)
C15A 0.048(4) 0.038(3) 0.044(4) 0.001(3) 0.016(3) -0.002(3)
C16A 0.057(4) 0.045(4) 0.045(4) 0.006(3) 0.019(3) 0.000(3)
C17A 0.044(3) 0.043(3) 0.033(3) -0.004(3) 0.015(3) -0.005(3)
C18A 0.039(3) 0.043(3) 0.039(4) -0.002(3) 0.007(3) 0.003(3)
C19A 0.056(4) 0.033(3) 0.032(4) -0.003(3) 0.011(3) -0.004(3)
C20A 0.048(4) 0.031(3) 0.050(4) -0.008(3) 0.010(3) -0.004(3)
C21A 0.049(4) 0.037(3) 0.036(3) -0.004(3) 0.011(3) 0.002(3)
C22A 0.049(4) 0.032(3) 0.042(4) -0.001(3) 0.009(3) 0.002(3)
C23A 0.051(4) 0.033(3) 0.039(4) -0.004(3) 0.012(3) -0.004(3)
C24A 0.048(4) 0.038(3) 0.041(4) 0.000(3) 0.007(3) -0.002(3)
C25A 0.054(4) 0.030(3) 0.034(3) 0.006(2) 0.011(3) 0.005(3)
C26A 0.061(4) 0.031(3) 0.033(3) 0.002(3) 0.007(3) 0.005(3)
C27A 0.049(3) 0.032(3) 0.029(3) 0.000(2) 0.004(3) 0.002(2)
C28A 0.046(3) 0.033(3) 0.033(3) 0.002(2) 0.007(3) 0.000(2)
C29A 0.045(3) 0.034(3) 0.038(4) 0.001(3) 0.007(3) 0.005(2)
C30A 0.046(3) 0.042(3) 0.029(3) -0.003(2) 0.011(3) -0.003(3)
C31A 0.043(3) 0.058(4) 0.031(3) 0.005(3) 0.008(3) 0.002(3)
C32A 0.055(4) 0.068(5) 0.037(4) -0.003(3) 0.011(3) -0.003(3)
C33A 0.065(4) 0.062(5) 0.040(4) -0.004(3) 0.017(3) -0.003(4)
C34A 0.054(4) 0.064(5) 0.049(4) -0.003(3) 0.017(3) -0.004(3)
C35A 0.054(4) 0.063(5) 0.046(4) 0.003(3) 0.018(3) -0.007(3)
C36A 0.049(4) 0.056(4) 0.037(3) 0.002(3) 0.012(3) -0.004(3)
C37A 0.061(4) 0.042(3) 0.041(4) 0.001(3) 0.018(3) -0.002(3)
C38A 0.075(5) 0.044(4) 0.044(4) 0.008(3) 0.016(3) 0.002(3)
C39A 0.118(7) 0.047(4) 0.043(4) 0.006(3) 0.009(4) 0.007(4)
C40A 0.125(8) 0.046(4) 0.046(4) 0.003(3) 0.011(4) -0.003(4)
C41A 0.080(5) 0.045(4) 0.045(4) 0.007(3) 0.010(4) 0.008(3)
C42A 0.092(6) 0.058(4) 0.041(4) 0.011(3) 0.014(4) 0.012(4)
C43A 0.060(4) 0.062(4) 0.046(4) 0.020(3) 0.016(3) 0.013(3)
C44A 0.070(5) 0.052(4) 0.049(4) 0.016(3) 0.021(3) 0.005(3)
C45A 0.102(7) 0.046(4) 0.060(5) 0.021(3) 0.011(4) -0.018(4)
C46A 0.096(7) 0.055(4) 0.059(5) 0.013(4) 0.010(4) -0.028(4)
C47A 0.055(4) 0.048(4) 0.054(4) 0.009(3) 0.011(3) -0.014(3)
C48A 0.060(4) 0.055(4) 0.042(4) 0.004(3) 0.009(3) -0.018(3)
C49A 0.047(4) 0.055(4) 0.041(4) 0.010(3) 0.008(3) 0.002(3)
C50A 0.050(4) 0.094(6) 0.039(4) 0.019(4) 0.008(3) 0.010(4)
C51A 0.050(4) 0.121(8) 0.069(6) 0.030(5) 0.016(4) 0.014(5)
C52A 0.051(4) 0.120(8) 0.069(6) 0.041(5) 0.008(4) 0.001(5)
C53A 0.054(5) 0.153(10) 0.047(5) 0.038(6) -0.007(4) 0.001(5)
C54A 0.054(4) 0.139(9) 0.045(5) 0.031(5) 0.005(4) 0.001(5)
C55A 0.047(4) 0.090(6) 0.035(4) 0.016(4) 0.009(3) 0.010(3)
C56A 0.050(4) 0.079(5) 0.047(5) -0.009(4) 0.008(3) -0.003(3)
C57A 0.053(4) 0.062(4) 0.048(5) -0.010(3) 0.012(3) -0.007(3)
C58A 0.071(5) 0.053(4) 0.063(5) -0.014(4) 0.021(4) -0.015(3)
C59A 0.075(5) 0.042(4) 0.077(6) -0.007(4) 0.034(4) -0.007(3)
C60A 0.053(4) 0.044(3) 0.035(4) -0.004(3) 0.011(3) 0.001(3)
C61A 0.056(4) 0.042(3) 0.030(4) 0.005(3) 0.009(3) 0.002(3)
C62A 0.053(3) 0.036(3) 0.036(4) -0.004(3) 0.012(3) 0.002(3)
C63A 0.049(3) 0.038(3) 0.046(4) 0.005(3) 0.015(3) 0.006(3)
C64A 0.054(4) 0.037(3) 0.073(6) 0.004(3) 0.022(4) -0.004(3)
C65A 0.060(4) 0.043(4) 0.093(7) 0.003(4) 0.031(4) 0.006(3)
C66A 0.050(4) 0.051(4) 0.047(4) 0.005(3) 0.015(3) 0.006(3)
C67A 0.052(4) 0.065(4) 0.045(4) 0.009(3) 0.014(3) 0.006(3)
C68A 0.052(4) 0.053(4) 0.037(4) -0.002(3) 0.013(3) 0.001(3)
C69A 0.052(3) 0.048(3) 0.036(4) 0.003(3) 0.013(3) 0.003(3)
Cl1S 0.0666(12) 0.0812(14) 0.0663(14) 0.0282(12) 0.0126(11) 0.0041(11)
Cl2S 0.0750(13) 0.0633(12) 0.0454(11) 0.0066(9) 0.0082(9) 0.0019(10)
Cl3S 0.0946(18) 0.112(2) 0.0687(16) -0.0237(15) -0.0116(14) 0.0379(16)
C1S 0.066(5) 0.056(4) 0.050(5) 0.007(4) -0.004(4) -0.008(4)
Cl4S 0.107(2) 0.0994(19) 0.0761(17) -0.0140(15) -0.0029(15) 0.0479(16)
Cl5S 0.0639(13) 0.111(2) 0.099(2) 0.0435(17) 0.0124(13) 0.0047(13)
Cl6S 0.0719(12) 0.0548(11) 0.0617(13) -0.0012(9) 0.0092(10) 0.0082(9)
C2S 0.058(4) 0.051(4) 0.064(5) -0.005(4) 0.000(4) -0.006(3)
Cl7S 0.095(2) 0.0893(19) 0.146(3) 0.020(2) 0.016(2) -0.0186(16)
Cl8S 0.099(2) 0.094(2) 0.330(8) 0.089(4) 0.041(3) 0.0078(19)
Cl9S 0.099(2) 0.096(2) 0.222(5) 0.043(3) 0.011(3) 0.0047(18)
C3S 0.102(8) 0.097(8) 0.207(16) 0.011(9) 0.027(9) -0.011(6)
Cl10 0.117(2) 0.0766(18) 0.191(4) 0.024(2) -0.003(3) -0.0387(18)
Cl11 0.141(3) 0.0678(16) 0.120(3) -0.0207(17) 0.001(2) -0.0095(17)
Cl12 0.0888(16) 0.0891(17) 0.0708(16) 0.0105(13) -0.0013(13) -0.0199(14)
C4S 0.088(6) 0.053(5) 0.117(8) 0.008(5) -0.009(6) -0.007(4)
Cl13 0.124(2) 0.102(2) 0.0843(19) -0.0360(17) -0.0120(17) 0.0496(18)
Cl14 0.242(6) 0.114(3) 0.119(3) -0.017(2) 0.057(3) -0.033(3)
Cl15 0.101(2) 0.109(2) 0.103(2) -0.0316(18) -0.0071(17) 0.0390(17)
C5S 0.112(8) 0.086(7) 0.086(7) -0.030(5) 0.010(6) 0.016(6)

loop_
_atom_type_symbol
_atom_type_description
_atom_type_scat_dispersion_real
_atom_type_scat_dispersion_imag
_atom_type_scat_source
C C 0.0181 0.0091 'International Tables Vol C Tables 4.2.6.8 and 6.1.1.4'
H H 0.0000 0.0000 'International Tables Vol C Tables 4.2.6.8 and 6.1.1.4'
Cl Cl 0.3639 0.7018 'International Tables Vol C Tables 4.2.6.8 and 6.1.1.4'
N N 0.0311 0.0180 'International Tables Vol C Tables 4.2.6.8 and 6.1.1.4'
O O 0.0492 0.0322 'International Tables Vol C Tables 4.2.6.8 and 6.1.1.4'

loop_
_geom_angle_atom_site_label_1
_geom_angle_atom_site_label_2
_geom_angle_atom_site_label_3
_geom_angle
C7 N1 C1B 118.8(6)
C7 N1 C26 123.7(6)
C26 N1 C1B 117.5(6)
C16 N2 C17 120.9(6)
C16 N2 C31 117.1(6)
C17 N2 C31 121.9(6)
C37 N3 C36 120.5(6)
C37 N3 C48 123.9(6)
C48 N3 C36 115.5(6)
C42 N4 C43 123.3(7)
C42 N4 C50 115.8(6)
C43 N4 C50 119.7(7)
C56 N5 C55 119.7(7)
C56 N5 C67 123.2(7)
C67 N5 C55 116.8(7)
C61 N6 C6 115.1(6)
C62 N6 C6 120.3(6)
C62 N6 C61 124.5(6)
N1 C1B H1B 107.0
N1 C1B C6 112.3(6)
C5 C1B N1 114.4(6)
C5 C1B H1B 107.0
C5 C1B C6 108.8(7)
C6 C1B H1B 107.0
C41 C01M C49 117.9(7)
C44 C01M C41 122.4(7)
C44 C01M C49 119.7(7)
H2A C2 H2B 108.4
C3 C2 H2A 110.1
C3 C2 H2B 110.1
C3 C2 C6 108.2(7)
C6 C2 H2A 110.1
C6 C2 H2B 110.1
C2 C3 H3A 109.1
C2 C3 H3B 109.1
C2 C3 C4 112.6(7)
H3A C3 H3B 107.8
C4 C3 H3A 109.1
C4 C3 H3B 109.1
C3 C4 H4A 109.4
C3 C4 H4B 109.4
H4A C4 H4B 108.0
C5 C4 C3 111.2(7)
C5 C4 H4A 109.4
C5 C4 H4B 109.4
C1B C5 C4 109.0(7)
C1B C5 H5A 109.9
C1B C5 H5B 109.9
C4 C5 H5A 109.9
C4 C5 H5B 109.9
H5A C5 H5B 108.3
N6 C6 C1B 114.2(6)
N6 C6 C2 112.7(6)
N6 C6 H6 107.1
C1B C6 C2 108.3(6)
C1B C6 H6 107.1
C2 C6 H6 107.1
O1 C7 N1 121.3(7)
O1 C7 C8 121.4(6)
N1 C7 C8 117.2(6)
C9 C8 C7 120.2(6)
C9 C8 C27 120.0(7)
C27 C8 C7 119.7(6)
C8 C9 H9 119.7
C8 C9 C10 120.5(7)
C10 C9 H9 119.7
C9 C10 H10 118.7
C9 C10 C11 122.6(7)
C11 C10 H10 118.7
C10 C11 C12 123.6(6)
C10 C11 C28 118.5(7)
C28 C11 C12 117.8(7)
C13 C12 C11 121.0(6)
C13 C12 C29 118.9(7)
C29 C12 C11 120.0(6)
C12 C13 H13 119.4
C12 C13 C14 121.3(7)
C14 C13 H13 119.4
C13 C14 H14 120.0
C15 C14 C13 120.0(7)
C15 C14 H14 120.0
C14 C15 C16 120.0(6)
C14 C15 C30 120.0(7)
C30 C15 C16 120.0(7)
O2 C16 N2 119.7(7)
O2 C16 C15 122.2(7)
N2 C16 C15 118.1(6)
O3 C17 N2 120.2(7)
O3 C17 C18 122.0(7)
N2 C17 C18 117.8(7)
C19 C18 C17 120.7(7)
C19 C18 C30 118.6(7)
C30 C18 C17 120.7(6)
C18 C19 H19 119.7
C20 C19 C18 120.5(8)
C20 C19 H19 119.7
C19 C20 H20 117.8
C19 C20 C21 124.4(7)
C21 C20 H20 117.8
C20 C21 C22 125.0(7)
C20 C21 C29 116.0(7)
C22 C21 C29 119.0(6)
C23 C22 C21 121.8(7)
C23 C22 C28 118.5(7)
C28 C22 C21 119.7(6)
C22 C23 H23 118.8
C24 C23 C22 122.3(7)
C24 C23 H23 118.8
C23 C24 H24 119.8
C23 C24 C25 120.4(7)
C25 C24 H24 119.8
C24 C25 C26 119.3(7)
C27 C25 C24 119.0(7)
C27 C25 C26 121.7(7)
O4 C26 N1 119.4(7)
O4 C26 C25 123.4(7)
N1 C26 C25 117.2(6)
C8 C27 C28 119.4(6)
C25 C27 C8 119.6(7)
C25 C27 C28 121.0(7)
C11 C28 C27 118.9(7)
C22 C28 C11 122.4(7)
C22 C28 C27 118.7(6)
C12 C29 C21 121.0(7)
C30 C29 C12 119.6(6)
C30 C29 C21 119.4(7)
C15 C30 C18 118.9(7)
C15 C30 C29 120.1(7)
C29 C30 C18 120.9(6)
N2 C31 H31 108.2
N2 C31 C32 113.3(6)
N2 C31 C36 110.9(6)
C32 C31 H31 108.2
C32 C31 C36 108.0(6)
C36 C31 H31 108.2
C31 C32 H32A 110.2
C31 C32 H32B 110.2
C31 C32 C33 107.6(7)
H32A C32 H32B 108.5
C33 C32 H32A 110.2
C33 C32 H32B 110.2
C32 C33 H33A 109.1
C32 C33 H33B 109.1
H33A C33 H33B 107.9
C34 C33 C32 112.4(7)
C34 C33 H33A 109.1
C34 C33 H33B 109.1
C33 C34 H34A 108.9
C33 C34 H34B 108.9
C33 C34 C35 113.3(7)
H34A C34 H34B 107.7
C35 C34 H34A 108.9
C35 C34 H34B 108.9
C34 C35 H35A 109.5
C34 C35 H35B 109.5
C34 C35 C36 110.6(7)
H35A C35 H35B 108.1
C36 C35 H35A 109.5
C36 C35 H35B 109.5
N3 C36 C31 113.5(6)
N3 C36 C35 113.2(6)
N3 C36 H36 107.3
C31 C36 H36 107.3
C35 C36 C31 107.9(6)
C35 C36 H36 107.3
O5 C37 N3 120.6(7)
O5 C37 C38 121.5(7)
N3 C37 C38 117.9(6)
C39 C38 C37 120.1(7)
C39 C38 C49 121.3(7)
C49 C38 C37 118.6(7)
C38 C39 H39 120.1
C38 C39 C40 119.7(7)
C40 C39 H39 120.1
C39 C40 H40 119.5
C41 C40 C39 120.9(7)
C41 C40 H40 119.5
C01M C41 C42 119.0(7)
C40 C41 C01M 121.1(7)
C40 C41 C42 119.8(7)
O6 C42 N4 120.8(8)
O6 C42 C41 121.8(8)
N4 C42 C41 117.4(7)
O7 C43 N4 119.7(7)
O7 C43 C44 122.9(8)
N4 C43 C44 117.4(7)
C01M C44 C43 119.7(7)
C45 C44 C01M 121.1(7)
C45 C44 C43 119.1(7)
C44 C45 H45 120.2
C44 C45 C46 119.6(8)
C46 C45 H45 120.2
C45 C46 H46 120.1
C47 C46 C45 119.7(7)
C47 C46 H46 120.1
C46 C47 C48 118.6(7)
C46 C47 C49 121.7(7)
C49 C47 C48 119.7(7)
O8 C48 N3 121.2(7)
O8 C48 C47 121.7(7)
N3 C48 C47 117.0(6)
C38 C49 C01M 118.9(7)
C47 C49 C01M 118.2(7)
C47 C49 C38 122.8(7)
N4 C50 H50 108.0
N4 C50 C55 111.8(6)
C51 C50 N4 110.0(7)
C51 C50 H50 108.0
C51 C50 C55 110.8(7)
C55 C50 H50 108.0
C50 C51 H51A 109.8
C50 C51 H51B 109.8
C50 C51 C52 109.3(7)
H51A C51 H51B 108.3
C52 C51 H51A 109.8
C52 C51 H51B 109.8
C51 C52 H52A 110.0
C51 C52 H52B 110.0
H52A C52 H52B 108.3
C53 C52 C51 108.7(8)
C53 C52 H52A 110.0
C53 C52 H52B 110.0
C52 C53 H53A 109.6
C52 C53 H53B 109.6
C52 C53 C54 110.2(8)
H53A C53 H53B 108.1
C54 C53 H53A 109.6
C54 C53 H53B 109.6
C53 C54 H54A 109.5
C53 C54 H54B 109.5
C53 C54 C55 110.7(8)
H54A C54 H54B 108.1
C55 C54 H54A 109.5
C55 C54 H54B 109.5
N5 C55 C50 116.3(7)
N5 C55 C54 108.6(7)
N5 C55 H55 107.4
C50 C55 C54 109.5(7)
C50 C55 H55 107.4
C54 C55 H55 107.4
O9 C56 N5 119.7(7)
O9 C56 C57 120.7(7)
N5 C56 C57 119.6(7)
C58 C57 C56 122.4(7)
C58 C57 C68 118.2(7)
C68 C57 C56 119.4(7)
C57 C58 H58 119.1
C57 C58 C59 121.8(7)
C59 C58 H58 119.1
C58 C59 H59 119.5
C60 C59 C58 121.0(8)
C60 C59 H59 119.5
C59 C60 C61 120.5(7)
C59 C60 C69 118.7(7)
C69 C60 C61 120.7(6)
O10 C61 N6 121.6(7)
O10 C61 C60 122.6(7)
N6 C61 C60 115.7(7)
O11 C62 N6 120.5(7)
O11 C62 C63 122.1(7)
N6 C62 C63 117.4(6)
C64 C63 C62 120.5(7)
C69 C63 C62 119.3(7)
C69 C63 C64 120.1(8)
C63 C64 H64 120.3
C65 C64 C63 119.3(8)
C65 C64 H64 120.3
C64 C65 H65 118.6
C64 C65 C66 122.9(8)
C66 C65 H65 118.6
C65 C66 C67 122.2(8)
C65 C66 C68 117.8(8)
C68 C66 C67 119.8(7)
O12 C67 N5 122.5(8)
O12 C67 C66 120.1(8)
N5 C67 C66 117.5(8)
C66 C68 C57 119.5(7)
C69 C68 C57 120.0(7)
C69 C68 C66 120.5(7)
C63 C69 C60 121.0(7)
C68 C69 C60 120.3(6)
C68 C69 C63 118.7(7)
C7A N1A C6A 120.8(6)
C7A N1A C26A 122.6(6)
C26A N1A C6A 116.5(6)
C16A N2A C17A 124.3(6)
C16A N2A C31A 117.1(6)
C17A N2A C31A 118.6(6)
C37A N3A C36A 120.3(6)
C37A N3A C48A 122.4(6)
C48A N3A C36A 117.2(6)
C42A N4A C50A 115.9(8)
C43A N4A C42A 122.5(7)
C43A N4A C50A 120.6(7)
C56A N5A C55A 119.7(7)
C56A N5A C67A 123.5(7)
C67A N5A C55A 116.0(7)
C61A N6A C1A 116.3(6)
C61A N6A C62A 123.9(6)
C62A N6A C1A 119.5(6)
C44A C1 C41A 119.8(7)
C49A C1 C41A 120.8(7)
C49A C1 C44A 119.4(8)
N6A C1A H1A 106.8
N6A C1A C2A 113.5(6)
N6A C1A C6A 112.0(6)
C2A C1A H1A 106.8
C6A C1A H1A 106.8
C6A C1A C2A 110.3(6)
C1A C2A H2AA 109.6
C1A C2A H2AB 109.6
H2AA C2A H2AB 108.1
C3A C2A C1A 110.2(6)
C3A C2A H2AA 109.6
C3A C2A H2AB 109.6
C2A C3A H3AA 109.4
C2A C3A H3AB 109.4
C2A C3A C4A 111.1(7)
H3AA C3A H3AB 108.0
C4A C3A H3AA 109.4
C4A C3A H3AB 109.4
C3A C4A H4AA 109.4
C3A C4A H4AB 109.4
H4AA C4A H4AB 108.0
C5A C4A C3A 110.9(7)
C5A C4A H4AA 109.4
C5A C4A H4AB 109.4
C4A C5A H5AA 110.0
C4A C5A H5AB 110.0
C4A C5A C6A 108.4(6)
H5AA C5A H5AB 108.4
C6A C5A H5AA 110.0
C6A C5A H5AB 110.0
N1A C6A C1A 114.3(6)
N1A C6A C5A 112.5(6)
N1A C6A H6A 107.1
C1A C6A C5A 108.4(6)
C1A C6A H6A 107.1
C5A C6A H6A 107.1
O1A C7A N1A 120.1(6)
O1A C7A C8A 122.5(6)
N1A C7A C8A 117.5(6)
C9A C8A C7A 119.8(6)
C9A C8A C27A 119.5(7)
C27A C8A C7A 120.6(6)
C8A C9A H9A 119.4
C8A C9A C10A 121.2(7)
C10A C9A H9A 119.4
C9A C10A H10A 119.3
C9A C10A C11A 121.5(6)
C11A C10A H10A 119.3
C10A C11A C12A 122.8(6)
C10A C11A C28A 119.0(7)
C28A C11A C12A 118.2(6)
C13A C12A C11A 121.7(6)
C13A C12A C29A 119.0(7)
C29A C12A C11A 119.3(6)
C12A C13A H13A 119.2
C12A C13A C14A 121.7(7)
C14A C13A H13A 119.2
C13A C14A H14A 120.0
C15A C14A C13A 120.0(7)
C15A C14A H14A 120.0
C14A C15A C16A 120.5(6)
C14A C15A C30A 120.5(7)
C30A C15A C16A 118.9(6)
O2A C16A N2A 122.3(7)
O2A C16A C15A 120.5(7)
N2A C16A C15A 117.2(6)
O3A C17A N2A 121.6(6)
O3A C17A C18A 121.6(6)
N2A C17A C18A 116.8(6)
C19A C18A C17A 119.9(6)
C19A C18A C30A 120.7(6)
C30A C18A C17A 119.3(6)
C18A C19A H19A 119.9
C18A C19A C20A 120.3(6)
C20A C19A H19A 119.9
C19A C20A H20A 119.4
C19A C20A C21A 121.2(7)
C21A C20A H20A 119.4
C20A C21A C22A 121.9(6)
C20A C21A C29A 119.9(7)
C29A C21A C22A 118.2(6)
C23A C22A C21A 122.1(6)
C23A C22A C28A 119.8(7)
C28A C22A C21A 118.1(6)
C22A C23A H23A 119.6
C24A C23A C22A 120.8(6)
C24A C23A H23A 119.6
C23A C24A H24A 119.1
C25A C24A C23A 121.8(7)
C25A C24A H24A 119.1
C24A C25A C26A 120.5(6)
C24A C25A C27A 120.0(7)
C27A C25A C26A 119.5(6)
O4A C26A N1A 120.3(7)
O4A C26A C25A 121.3(6)
N1A C26A C25A 118.4(6)
C8A C27A C28A 119.3(6)
C25A C27A C8A 120.7(7)
C25A C27A C28A 120.0(6)
C11A C28A C22A 123.0(6)
C11A C28A C27A 119.5(6)
C22A C28A C27A 117.5(6)
C12A C29A C21A 122.6(7)
C12A C29A C30A 120.1(6)
C30A C29A C21A 117.2(6)
C18A C30A C15A 121.0(6)
C18A C30A C29A 120.6(6)
C29A C30A C15A 118.4(6)
N2A C31A H31A 106.7
N2A C31A C32A 116.1(6)
N2A C31A C36A 110.0(6)
C32A C31A H31A 106.7
C32A C31A C36A 110.1(7)
C36A C31A H31A 106.7
C31A C32A H32C 109.7
C31A C32A H32D 109.7
H32C C32A H32D 108.2
C33A C32A C31A 109.9(7)
C33A C32A H32C 109.7
C33A C32A H32D 109.7
C32A C33A H33C 109.4
C32A C33A H33D 109.4
C32A C33A C34A 111.1(7)
H33C C33A H33D 108.0
C34A C33A H33C 109.4
C34A C33A H33D 109.4
C33A C34A H34C 109.6
C33A C34A H34D 109.6
H34C C34A H34D 108.1
C35A C34A C33A 110.4(7)
C35A C34A H34C 109.6
C35A C34A H34D 109.6
C34A C35A H35C 109.5
C34A C35A H35D 109.5
C34A C35A C36A 110.7(7)
H35C C35A H35D 108.1
C36A C35A H35C 109.5
C36A C35A H35D 109.5
N3A C36A C31A 114.3(6)
N3A C36A C35A 112.3(6)
N3A C36A H36A 106.8
C31A C36A C35A 109.4(6)
C31A C36A H36A 106.8
C35A C36A H36A 106.8
O5A C37A N3A 120.9(7)
O5A C37A C38A 120.1(7)
N3A C37A C38A 118.8(6)
C39A C38A C37A 122.7(7)
C39A C38A C49A 117.0(8)
C49A C38A C37A 120.3(7)
C38A C39A H39A 117.6
C38A C39A C40A 124.8(8)
C40A C39A H39A 117.6
C39A C40A H40A 121.0
C41A C40A C39A 118.1(9)
C41A C40A H40A 121.0
C1 C41A C42A 121.7(7)
C40A C41A C1 118.8(8)
C40A C41A C42A 119.4(8)
O6A C42A N4A 120.1(8)
O6A C42A C41A 122.2(8)
N4A C42A C41A 117.8(8)
O7A C43A N4A 120.2(8)
O7A C43A C44A 120.6(9)
N4A C43A C44A 119.2(7)
C1 C44A C43A 118.6(8)
C45A C44A C1 120.2(8)
C45A C44A C43A 121.0(8)
C44A C45A H45A 119.6
C44A C45A C46A 120.7(8)
C46A C45A H45A 119.6
C45A C46A H46A 119.9
C47A C46A C45A 120.2(8)
C47A C46A H46A 119.9
C46A C47A C48A 120.3(8)
C46A C47A C49A 119.4(8)
C49A C47A C48A 120.3(7)
O8A C48A N3A 120.5(7)
O8A C48A C47A 120.8(7)
N3A C48A C47A 118.5(7)
C1 C49A C38A 120.4(7)
C1 C49A C47A 120.1(7)
C47A C49A C38A 119.5(7)
N4A C50A H50A 107.0
N4A C50A C51A 111.1(8)
N4A C50A C55A 114.2(7)
C51A C50A H50A 107.0
C51A C50A C55A 110.2(7)
C55A C50A H50A 107.0
C50A C51A H51C 109.4
C50A C51A H51D 109.4
H51C C51A H51D 108.0
C52A C51A C50A 111.3(9)
C52A C51A H51C 109.4
C52A C51A H51D 109.4
C51A C52A H52C 109.7
C51A C52A H52D 109.7
C51A C52A C53A 110.0(8)
H52C C52A H52D 108.2
C53A C52A H52C 109.7
C53A C52A H52D 109.7
C52A C53A H53C 109.7
C52A C53A H53D 109.7
H53C C53A H53D 108.2
C54A C53A C52A 109.7(9)
C54A C53A H53C 109.7
C54A C53A H53D 109.7
C53A C54A H54C 109.6
C53A C54A H54D 109.6
C53A C54A C55A 110.1(9)
H54C C54A H54D 108.2
C55A C54A H54C 109.6
C55A C54A H54D 109.6
N5A C55A C50A 116.3(7)
N5A C55A C54A 110.7(7)
N5A C55A H55A 106.3
C50A C55A C54A 110.3(7)
C50A C55A H55A 106.3
C54A C55A H55A 106.3
O9A C56A N5A 121.0(8)
O9A C56A C57A 121.4(8)
N5A C56A C57A 117.6(7)
C58A C57A C56A 119.1(8)
C68A C57A C56A 119.8(8)
C68A C57A C58A 121.0(8)
C57A C58A H58A 120.1
C59A C58A C57A 119.8(8)
C59A C58A H58A 120.1
C58A C59A H59A 120.2
C60A C59A C58A 119.6(8)
C60A C59A H59A 120.2
C59A C60A C61A 119.0(7)
C59A C60A C69A 120.6(7)
C69A C60A C61A 120.3(7)
O10A C61A N6A 122.5(7)
O10A C61A C60A 121.3(7)
N6A C61A C60A 116.2(6)
O11A C62A N6A 119.8(6)
O11A C62A C63A 123.2(6)
N6A C62A C63A 117.0(6)
C64A C63A C62A 120.2(7)
C64A C63A C69A 119.5(7)
C69A C63A C62A 120.3(6)
C63A C64A H64A 118.9
C63A C64A C65A 122.3(7)
C65A C64A H64A 118.9
C64A C65A H65A 121.2
C66A C65A C64A 117.5(7)
C66A C65A H65A 121.2
C65A C66A C67A 116.4(7)
C68A C66A C65A 121.7(7)
C68A C66A C67A 121.9(7)
O12A C67A N5A 121.6(7)
O12A C67A C66A 122.5(8)
N5A C67A C66A 115.9(7)
C57A C68A C69A 118.6(7)
C66A C68A C57A 121.2(7)
C66A C68A C69A 120.1(7)
C60A C69A C63A 120.9(7)
C60A C69A C68A 120.3(7)
C68A C69A C63A 118.7(7)
Cl1S C1S Cl2S 110.3(5)
Cl1S C1S H1S 107.9
Cl2S C1S H1S 107.9
Cl3S C1S Cl1S 111.6(5)
Cl3S C1S Cl2S 111.0(5)
Cl3S C1S H1S 107.9
Cl4S C2S Cl5S 110.7(5)
Cl4S C2S Cl6S 111.4(5)
Cl4S C2S H2S 108.0
Cl5S C2S H2S 108.0
Cl6S C2S Cl5S 110.5(5)
Cl6S C2S H2S 108.0
Cl7S C3S Cl8S 104.2(9)
Cl7S C3S H3S 110.1
Cl8S C3S H3S 110.1
Cl9S C3S Cl7S 111.1(10)
Cl9S C3S Cl8S 111.0(12)
Cl9S C3S H3S 110.1
Cl10 C4S Cl11 113.8(6)
Cl10 C4S Cl12 108.4(8)
Cl10 C4S H4S 107.8
Cl11 C4S Cl12 111.1(7)
Cl11 C4S H4S 107.8
Cl12 C4S H4S 107.8
Cl13 C5S Cl15 107.0(7)
Cl13 C5S H5S 108.6
Cl14 C5S Cl13 112.7(8)
Cl14 C5S Cl15 111.1(8)
Cl14 C5S H5S 108.6
Cl15 C5S H5S 108.6

loop_
_geom_bond_atom_site_label_1
_geom_bond_atom_site_label_2
_geom_bond_distance
O1 C7 1.222(9)
O2 C16 1.225(10)
O3 C17 1.208(10)
O4 C26 1.219(9)
O5 C37 1.212(9)
O6 C42 1.213(10)
O7 C43 1.206(10)
O8 C48 1.210(9)
O9 C56 1.230(10)
O10 C61 1.197(9)
O11 C62 1.230(9)
O12 C67 1.222(12)
N1 C1B 1.507(10)
N1 C7 1.399(9)
N1 C26 1.402(10)
N2 C16 1.380(10)
N2 C17 1.411(10)
N2 C31 1.489(10)
N3 C36 1.480(10)
N3 C37 1.385(10)
N3 C48 1.412(10)
N4 C42 1.419(11)
N4 C43 1.424(11)
N4 C50 1.507(10)
N5 C55 1.488(11)
N5 C56 1.395(11)
N5 C67 1.404(11)
N6 C6 1.503(10)
N6 C61 1.421(10)
N6 C62 1.386(10)
C1B H1B 1.0000
C1B C5 1.499(12)
C1B C6 1.523(10)
C01M C41 1.434(11)
C01M C44 1.387(11)
C01M C49 1.436(11)
C2 H2A 0.9900
C2 H2B 0.9900
C2 C3 1.512(13)
C2 C6 1.548(11)
C3 H3A 0.9900
C3 H3B 0.9900
C3 C4 1.539(12)
C4 H4A 0.9900
C4 H4B 0.9900
C4 C5 1.514(12)
C5 H5A 0.9900
C5 H5B 0.9900
C6 H6 1.0000
C7 C8 1.488(11)
C8 C9 1.374(10)
C8 C27 1.417(10)
C9 H9 0.9500
C9 C10 1.379(11)
C10 H10 0.9500
C10 C11 1.384(11)
C11 C12 1.452(11)
C11 C28 1.430(10)
C12 C13 1.397(10)
C12 C29 1.424(10)
C13 H13 0.9500
C13 C14 1.402(11)
C14 H14 0.9500
C14 C15 1.397(11)
C15 C16 1.470(11)
C15 C30 1.405(10)
C17 C18 1.461(12)
C18 C19 1.382(11)
C18 C30 1.418(11)
C19 H19 0.9500
C19 C20 1.360(13)
C20 H20 0.9500
C20 C21 1.400(11)
C21 C22 1.427(11)
C21 C29 1.444(10)
C22 C23 1.407(10)
C22 C28 1.421(10)
C23 H23 0.9500
C23 C24 1.374(12)
C24 H24 0.9500
C24 C25 1.407(11)
C25 C26 1.449(12)
C25 C27 1.402(10)
C27 C28 1.433(11)
C29 C30 1.418(11)
C31 H31 1.0000
C31 C32 1.537(11)
C31 C36 1.563(10)
C32 H32A 0.9900
C32 H32B 0.9900
C32 C33 1.547(12)
C33 H33A 0.9900
C33 H33B 0.9900
C33 C34 1.485(12)
C34 H34A 0.9900
C34 H34B 0.9900
C34 C35 1.518(12)
C35 H35A 0.9900
C35 H35B 0.9900
C35 C36 1.529(12)
C36 H36 1.0000
C37 C38 1.489(11)
C38 C39 1.381(11)
C38 C49 1.407(11)
C39 H39 0.9500
C39 C40 1.405(12)
C40 H40 0.9500
C40 C41 1.358(12)
C41 C42 1.483(11)
C43 C44 1.488(12)
C44 C45 1.349(12)
C45 H45 0.9500
C45 C46 1.425(13)
C46 H46 0.9500
C46 C47 1.368(12)
C47 C48 1.489(11)
C47 C49 1.371(11)
C50 H50 1.0000
C50 C51 1.493(12)
C50 C55 1.527(12)
C51 H51A 0.9900
C51 H51B 0.9900
C51 C52 1.545(13)
C52 H52A 0.9900
C52 H52B 0.9900
C52 C53 1.509(16)
C53 H53A 0.9900
C53 H53B 0.9900
C53 C54 1.522(14)
C54 H54A 0.9900
C54 H54B 0.9900
C54 C55 1.539(13)
C55 H55 1.0000
C56 C57 1.452(11)
C57 C58 1.376(12)
C57 C68 1.444(11)
C58 H58 0.9500
C58 C59 1.393(12)
C59 H59 0.9500
C59 C60 1.392(11)
C60 C61 1.474(11)
C60 C69 1.418(11)
C62 C63 1.487(12)
C63 C64 1.410(12)
C63 C69 1.406(11)
C64 H64 0.9500
C64 C65 1.365(13)
C65 H65 0.9500
C65 C66 1.370(12)
C66 C67 1.484(13)
C66 C68 1.439(12)
C68 C69 1.396(11)
O1A C7A 1.227(9)
O2A C16A 1.215(9)
O3A C17A 1.216(9)
O4A C26A 1.224(9)
O5A C37A 1.228(9)
O6A C42A 1.199(12)
O7A C43A 1.218(10)
O8A C48A 1.230(10)
O9A C56A 1.231(11)
O10A C61A 1.207(9)
O11A C62A 1.208(9)
O12A C67A 1.196(10)
N1A C6A 1.469(10)
N1A C7A 1.400(9)
N1A C26A 1.414(9)
N2A C16A 1.378(10)
N2A C17A 1.391(9)
N2A C31A 1.504(10)
N3A C36A 1.481(10)
N3A C37A 1.392(10)
N3A C48A 1.408(10)
N4A C42A 1.419(11)
N4A C43A 1.404(12)
N4A C50A 1.471(11)
N5A C55A 1.472(10)
N5A C56A 1.404(12)
N5A C67A 1.406(11)
N6A C1A 1.485(10)
N6A C61A 1.407(10)
N6A C62A 1.411(9)
C1 C41A 1.431(12)
C1 C44A 1.423(11)
C1 C49A 1.375(11)
C1A H1A 1.0000
C1A C2A 1.531(11)
C1A C6A 1.529(11)
C2A H2AA 0.9900
C2A H2AB 0.9900
C2A C3A 1.524(12)
C3A H3AA 0.9900
C3A H3AB 0.9900
C3A C4A 1.533(13)
C4A H4AA 0.9900
C4A H4AB 0.9900
C4A C5A 1.527(12)
C5A H5AA 0.9900
C5A H5AB 0.9900
C5A C6A 1.537(11)
C6A H6A 1.0000
C7A C8A 1.474(11)
C8A C9A 1.382(11)
C8A C27A 1.407(10)
C9A H9A 0.9500
C9A C10A 1.387(11)
C10A H10A 0.9500
C10A C11A 1.389(10)
C11A C12A 1.476(11)
C11A C28A 1.408(10)
C12A C13A 1.391(11)
C12A C29A 1.396(10)
C13A H13A 0.9500
C13A C14A 1.399(12)
C14A H14A 0.9500
C14A C15A 1.362(11)
C15A C16A 1.493(11)
C15A C30A 1.430(10)
C17A C18A 1.496(10)
C18A C19A 1.371(10)
C18A C30A 1.397(10)
C19A H19A 0.9500
C19A C20A 1.384(11)
C20A H20A 0.9500
C20A C21A 1.393(10)
C21A C22A 1.476(11)
C21A C29A 1.434(10)
C22A C23A 1.395(10)
C22A C28A 1.431(10)
C23A H23A 0.9500
C23A C24A 1.379(11)
C24A H24A 0.9500
C24A C25A 1.362(10)
C25A C26A 1.474(11)
C25A C27A 1.406(10)
C27A C28A 1.447(10)
C29A C30A 1.428(10)
C31A H31A 1.0000
C31A C32A 1.521(11)
C31A C36A 1.532(11)
C32A H32C 0.9900
C32A H32D 0.9900
C32A C33A 1.513(12)
C33A H33C 0.9900
C33A H33D 0.9900
C33A C34A 1.549(12)
C34A H34C 0.9900
C34A H34D 0.9900
C34A C35A 1.495(12)
C35A H35C 0.9900
C35A H35D 0.9900
C35A C36A 1.556(11)
C36A H36A 1.0000
C37A C38A 1.472(12)
C38A C39A 1.346(13)
C38A C49A 1.433(11)
C39A H39A 0.9500
C39A C40A 1.412(13)
C40A H40A 0.9500
C40A C41A 1.386(12)
C41A C42A 1.447(13)
C43A C44A 1.490(13)
C44A C45A 1.326(13)
C45A H45A 0.9500
C45A C46A 1.412(14)
C46A H46A 0.9500
C46A C47A 1.368(12)
C47A C48A 1.485(12)
C47A C49A 1.403(12)
C50A H50A 1.0000
C50A C51A 1.530(13)
C50A C55A 1.532(12)
C51A H51C 0.9900
C51A H51D 0.9900
C51A C52A 1.527(15)
C52A H52C 0.9900
C52A H52D 0.9900
C52A C53A 1.542(14)
C53A H53C 0.9900
C53A H53D 0.9900
C53A C54A 1.504(15)
C54A H54C 0.9900
C54A H54D 0.9900
C54A C55A 1.563(13)
C55A H55A 1.0000
C56A C57A 1.504(12)
C57A C58A 1.398(12)
C57A C68A 1.382(11)
C58A H58A 0.9500
C58A C59A 1.396(13)
C59A H59A 0.9500
C59A C60A 1.383(11)
C60A C61A 1.517(11)
C60A C69A 1.386(11)
C62A C63A 1.484(10)
C63A C64A 1.357(11)
C63A C69A 1.423(11)
C64A H64A 0.9500
C64A C65A 1.414(12)
C65A H65A 0.9500
C65A C66A 1.396(12)
C66A C67A 1.503(11)
C66A C68A 1.370(11)
C68A C69A 1.413(11)
Cl1S C1S 1.740(10)
Cl2S C1S 1.766(9)
Cl3S C1S 1.735(10)
C1S H1S 1.0000
Cl4S C2S 1.744(10)
Cl5S C2S 1.753(10)
Cl6S C2S 1.747(9)
C2S H2S 1.0000
Cl7S C3S 1.784(15)
Cl8S C3S 1.822(19)
Cl9S C3S 1.636(18)
C3S H3S 1.0000
Cl10 C4S 1.760(12)
Cl11 C4S 1.769(15)
Cl12 C4S 1.771(12)
C4S H4S 1.0000
Cl13 C5S 1.772(12)
Cl14 C5S 1.668(16)
Cl15 C5S 1.790(14)
C5S H5S 1.0000

loop_
_geom_torsion_atom_site_label_1
_geom_torsion_atom_site_label_2
_geom_torsion_atom_site_label_3
_geom_torsion_atom_site_label_4
_geom_torsion
O1 C7 C8 C9 -5.5(10)
O1 C7 C8 C27 173.5(7)
O3 C17 C18 C19 2.7(12)
O3 C17 C18 C30 -178.9(7)
O5 C37 C38 C39 -1.4(12)
O5 C37 C38 C49 -178.3(8)
O7 C43 C44 C01M -175.2(9)
O7 C43 C44 C45 2.3(14)
O9 C56 C57 C58 -1.0(12)
O9 C56 C57 C68 -177.8(7)
O11 C62 C63 C64 13.0(13)
O11 C62 C63 C69 -170.0(8)
N1 C1B C5 C4 170.0(6)
N1 C1B C6 N6 -39.6(9)
N1 C1B C6 C2 -166.1(7)
N1 C7 C8 C9 177.3(6)
N1 C7 C8 C27 -3.8(9)
N2 C17 C18 C19 -176.1(7)
N2 C17 C18 C30 2.3(10)
N2 C31 C32 C33 173.9(6)
N2 C31 C36 N3 -44.3(8)
N2 C31 C36 C35 -170.5(6)
N3 C37 C38 C39 175.8(7)
N3 C37 C38 C49 -1.0(11)
N4 C43 C44 C01M 4.7(12)
N4 C43 C44 C45 -177.8(8)
N4 C50 C51 C52 175.0(8)
N4 C50 C55 N5 -55.7(10)
N4 C50 C55 C54 -179.2(7)
N5 C56 C57 C58 179.0(7)
N5 C56 C57 C68 2.2(11)
N6 C62 C63 C64 -168.0(8)
N6 C62 C63 C69 9.0(11)
C1B N1 C7 O1 -2.4(10)
C1B N1 C7 C8 174.9(6)
C1B N1 C26 O4 11.0(10)
C1B N1 C26 C25 -168.9(6)
C01M C41 C42 O6 178.2(8)
C01M C41 C42 N4 -2.9(11)
C01M C44 C45 C46 -2.7(14)
C2 C3 C4 C5 -53.3(11)
C3 C2 C6 N6 171.9(7)
C3 C2 C6 C1B -60.7(9)
C3 C4 C5 C1B 56.3(10)
C5 C1B C6 N6 -167.2(6)
C5 C1B C6 C2 66.3(9)
C6 N6 C61 O10 9.8(10)
C6 N6 C61 C60 -171.8(6)
C6 N6 C62 O11 -11.5(10)
C6 N6 C62 C63 169.5(7)
C6 C1B C5 C4 -63.6(8)
C6 C2 C3 C4 54.7(10)
C7 N1 C1B C5 69.4(9)
C7 N1 C1B C6 -55.2(9)
C7 N1 C26 O4 -169.9(7)
C7 N1 C26 C25 10.1(10)
C7 C8 C9 C10 176.2(7)
C7 C8 C27 C25 5.3(10)
C7 C8 C27 C28 -174.3(6)
C8 C9 C10 C11 0.4(11)
C8 C27 C28 C11 -4.2(10)
C8 C27 C28 C22 176.7(6)
C9 C8 C27 C25 -175.8(7)
C9 C8 C27 C28 4.7(10)
C9 C10 C11 C12 -175.5(7)
C9 C10 C11 C28 0.0(11)
C10 C11 C12 C13 -0.9(10)
C10 C11 C12 C29 176.9(7)
C10 C11 C28 C22 -179.0(7)
C10 C11 C28 C27 1.9(10)
C11 C12 C13 C14 -178.9(7)
C11 C12 C29 C21 0.7(10)
C11 C12 C29 C30 -178.9(6)
C12 C11 C28 C22 -3.3(10)
C12 C11 C28 C27 177.7(6)
C12 C13 C14 C15 -3.5(11)
C12 C29 C30 C15 -0.9(10)
C12 C29 C30 C18 179.3(6)
C13 C12 C29 C21 178.6(7)
C13 C12 C29 C30 -1.1(10)
C13 C14 C15 C16 179.1(7)
C13 C14 C15 C30 1.5(11)
C14 C15 C16 O2 -10.6(12)
C14 C15 C16 N2 165.8(7)
C14 C15 C30 C18 -179.5(7)
C14 C15 C30 C29 0.7(11)
C16 N2 C17 O3 164.6(7)
C16 N2 C17 C18 -16.6(10)
C16 N2 C31 C32 -103.3(8)
C16 N2 C31 C36 135.0(7)
C16 C15 C30 C18 2.9(10)
C16 C15 C30 C29 -176.9(7)
C17 N2 C16 O2 -159.9(7)
C17 N2 C16 C15 23.6(10)
C17 N2 C31 C32 73.7(9)
C17 N2 C31 C36 -48.0(9)
C17 C18 C19 C20 177.7(8)
C17 C18 C30 C15 4.0(10)
C17 C18 C30 C29 -176.1(7)
C18 C19 C20 C21 -3.0(14)
C19 C18 C30 C15 -177.6(7)
C19 C18 C30 C29 2.3(11)
C19 C20 C21 C22 -176.8(8)
C19 C20 C21 C29 4.8(12)
C20 C21 C22 C23 2.6(12)
C20 C21 C22 C28 -179.0(7)
C20 C21 C29 C12 177.4(7)
C20 C21 C29 C30 -3.0(10)
C21 C22 C23 C24 -178.9(7)
C21 C22 C28 C11 3.0(11)
C21 C22 C28 C27 -178.0(6)
C21 C29 C30 C15 179.5(7)
C21 C29 C30 C18 -0.4(10)
C22 C21 C29 C12 -1.1(10)
C22 C21 C29 C30 178.5(7)
C22 C23 C24 C25 -3.4(12)
C23 C22 C28 C11 -178.6(7)
C23 C22 C28 C27 0.4(10)
C23 C24 C25 C26 -177.4(7)
C23 C24 C25 C27 0.8(12)
C24 C25 C26 O4 -10.2(12)
C24 C25 C26 N1 169.7(7)
C24 C25 C27 C8 -177.3(7)
C24 C25 C27 C28 2.3(11)
C25 C27 C28 C11 176.2(7)
C25 C27 C28 C22 -2.9(10)
C26 N1 C1B C5 -111.5(8)
C26 N1 C1B C6 123.9(7)
C26 N1 C7 O1 178.5(7)
C26 N1 C7 C8 -4.2(10)
C26 C25 C27 C8 0.9(11)
C26 C25 C27 C28 -179.6(6)
C27 C8 C9 C10 -2.7(10)
C27 C25 C26 O4 171.6(7)
C27 C25 C26 N1 -8.4(10)
C28 C11 C12 C13 -176.4(6)
C28 C11 C12 C29 1.4(9)
C28 C22 C23 C24 2.8(12)
C29 C12 C13 C14 3.2(11)
C29 C21 C22 C23 -179.0(7)
C29 C21 C22 C28 -0.7(10)
C30 C15 C16 O2 167.0(8)
C30 C15 C16 N2 -16.6(10)
C30 C18 C19 C20 -0.8(12)
C31 N2 C16 O2 17.2(11)
C31 N2 C16 C15 -159.4(6)
C31 N2 C17 O3 -12.3(11)
C31 N2 C17 C18 166.5(6)
C31 C32 C33 C34 57.3(9)
C32 C31 C36 N3 -169.0(6)
C32 C31 C36 C35 64.8(8)
C32 C33 C34 C35 -52.8(10)
C33 C34 C35 C36 53.6(10)
C34 C35 C36 N3 175.0(6)
C34 C35 C36 C31 -58.6(8)
C36 N3 C37 O5 0.2(11)
C36 N3 C37 C38 -177.1(7)
C36 N3 C48 O8 1.1(11)
C36 N3 C48 C47 178.8(7)
C36 C31 C32 C33 -62.9(8)
C37 N3 C36 C31 -50.5(9)
C37 N3 C36 C35 72.8(8)
C37 N3 C48 O8 -175.2(8)
C37 N3 C48 C47 2.6(11)
C37 C38 C39 C40 178.8(8)
C37 C38 C49 C01M 179.5(7)
C37 C38 C49 C47 1.3(12)
C38 C39 C40 C41 3.7(13)
C39 C38 C49 C01M 2.6(12)
C39 C38 C49 C47 -175.5(8)
C39 C40 C41 C01M -1.3(13)
C39 C40 C41 C42 178.5(8)
C40 C41 C42 O6 -1.6(13)
C40 C41 C42 N4 177.4(8)
C41 C01M C44 C43 1.2(12)
C41 C01M C44 C45 -176.3(8)
C41 C01M C49 C38 -0.2(11)
C41 C01M C49 C47 178.0(7)
C42 N4 C43 O7 169.8(8)
C42 N4 C43 C44 -10.2(12)
C42 N4 C50 C51 -104.3(9)
C42 N4 C50 C55 132.2(8)
C43 N4 C42 O6 -171.8(8)
C43 N4 C42 C41 9.3(12)
C43 N4 C50 C51 63.5(10)
C43 N4 C50 C55 -60.0(10)
C43 C44 C45 C46 179.8(9)
C44 C01M C41 C40 177.6(8)
C44 C01M C41 C42 -2.1(12)
C44 C01M C49 C38 -178.3(7)
C44 C01M C49 C47 -0.1(11)
C44 C45 C46 C47 2.1(15)
C45 C46 C47 C48 177.0(9)
C45 C46 C47 C49 -0.4(14)
C46 C47 C48 O8 -1.9(13)
C46 C47 C48 N3 -179.6(8)
C46 C47 C49 C01M -0.5(12)
C46 C47 C49 C38 177.6(8)
C48 N3 C36 C31 133.1(7)
C48 N3 C36 C35 -103.5(8)
C48 N3 C37 O5 176.3(7)
C48 N3 C37 C38 -1.0(11)
C48 C47 C49 C01M -177.9(7)
C48 C47 C49 C38 0.3(12)
C49 C01M C41 C40 -0.5(11)
C49 C01M C41 C42 179.8(7)
C49 C01M C44 C43 179.3(7)
C49 C01M C44 C45 1.8(13)
C49 C38 C39 C40 -4.4(13)
C49 C47 C48 O8 175.5(8)
C49 C47 C48 N3 -2.2(12)
C50 N4 C42 O6 -4.5(12)
C50 N4 C42 C41 176.6(7)
C50 N4 C43 O7 2.9(12)
C50 N4 C43 C44 -177.0(7)
C50 C51 C52 C53 61.6(11)
C51 C50 C55 N5 -178.8(7)
C51 C50 C55 C54 57.7(9)
C51 C52 C53 C54 -60.1(11)
C52 C53 C54 C55 58.0(11)
C53 C54 C55 N5 176.6(8)
C53 C54 C55 C50 -55.5(11)
C55 N5 C56 O9 13.6(11)
C55 N5 C56 C57 -166.4(7)
C55 N5 C67 O12 -16.8(14)
C55 N5 C67 C66 162.5(8)
C55 C50 C51 C52 -60.8(10)
C56 N5 C55 C50 -62.4(10)
C56 N5 C55 C54 61.5(10)
C56 N5 C67 O12 168.6(10)
C56 N5 C67 C66 -12.1(13)
C56 C57 C58 C59 -175.1(7)
C56 C57 C68 C66 -7.6(11)
C56 C57 C68 C69 175.1(7)
C57 C58 C59 C60 -0.6(12)
C57 C68 C69 C60 0.9(11)
C57 C68 C69 C63 -177.2(8)
C58 C57 C68 C66 175.5(8)
C58 C57 C68 C69 -1.8(11)
C58 C59 C60 C61 178.1(7)
C58 C59 C60 C69 -0.5(11)
C59 C60 C61 O10 -4.3(11)
C59 C60 C61 N6 177.4(7)
C59 C60 C69 C63 178.3(8)
C59 C60 C69 C68 0.3(11)
C61 N6 C6 C1B 135.6(7)
C61 N6 C6 C2 -100.2(8)
C61 N6 C62 O11 164.5(7)
C61 N6 C62 C63 -14.5(11)
C61 C60 C69 C63 -0.3(11)
C61 C60 C69 C68 -178.2(7)
C62 N6 C6 C1B -48.0(9)
C62 N6 C6 C2 76.2(9)
C62 N6 C61 O10 -166.4(7)
C62 N6 C61 C60 12.0(10)
C62 C63 C64 C65 -175.0(9)
C62 C63 C69 C60 -2.1(12)
C62 C63 C69 C68 175.9(7)
C63 C64 C65 C66 -7.7(18)
C64 C63 C69 C60 174.9(8)
C64 C63 C69 C68 -7.0(13)
C64 C65 C66 C67 -179.7(11)
C64 C65 C66 C68 6.1(17)
C65 C66 C67 O12 11.4(17)
C65 C66 C67 N5 -168.0(10)
C65 C66 C68 C57 177.7(9)
C65 C66 C68 C69 -4.9(13)
C66 C68 C69 C60 -176.4(7)
C66 C68 C69 C63 5.5(12)
C67 N5 C55 C50 122.8(9)
C67 N5 C55 C54 -113.2(9)
C67 N5 C56 O9 -172.0(8)
C67 N5 C56 C57 8.0(12)
C67 C66 C68 C57 3.4(13)
C67 C66 C68 C69 -179.3(8)
C68 C57 C58 C59 1.7(11)
C68 C66 C67 O12 -174.5(10)
C68 C66 C67 N5 6.2(14)
C69 C60 C61 O10 174.2(7)
C69 C60 C61 N6 -4.1(10)
C69 C63 C64 C65 8.0(15)
O1A C7A C8A C9A 6.4(11)
O1A C7A C8A C27A -176.7(7)
O3A C17A C18A C19A 6.4(11)
O3A C17A C18A C30A -173.5(7)
O5A C37A C38A C39A 7.8(14)
O5A C37A C38A C49A -172.4(8)
O7A C43A C44A C1 -172.5(8)
O7A C43A C44A C45A 2.4(14)
O9A C56A C57A C58A 0.0(13)
O9A C56A C57A C68A -176.5(8)
O11A C62A C63A C64A 5.2(12)
O11A C62A C63A C69A -175.2(7)
N1A C7A C8A C9A -172.5(7)
N1A C7A C8A C27A 4.4(10)
N2A C17A C18A C19A -171.0(6)
N2A C17A C18A C30A 9.2(10)
N2A C31A C32A C33A 174.8(7)
N2A C31A C36A N3A -45.0(8)
N2A C31A C36A C35A -171.9(6)
N3A C37A C38A C39A -177.8(9)
N3A C37A C38A C49A 2.0(12)
N4A C43A C44A C1 8.2(12)
N4A C43A C44A C45A -176.9(9)
N4A C50A C51A C52A 176.0(9)
N4A C50A C55A N5A -51.1(12)
N4A C50A C55A C54A -178.2(8)
N5A C56A C57A C58A -180.0(8)
N5A C56A C57A C68A 3.5(12)
N6A C1A C2A C3A 175.2(7)
N6A C1A C6A N1A -44.0(8)
N6A C1A C6A C5A -170.3(6)
N6A C62A C63A C64A -175.7(7)
N6A C62A C63A C69A 3.9(10)
C1 C41A C42A O6A 178.2(10)
C1 C41A C42A N4A -0.8(14)
C1 C44A C45A C46A -0.6(16)
C1A N6A C61A O10A 7.9(10)
C1A N6A C61A C60A -172.0(6)
C1A N6A C62A O11A -7.4(10)
C1A N6A C62A C63A 173.5(6)
C1A C2A C3A C4A 54.5(10)
C2A C1A C6A N1A -171.6(6)
C2A C1A C6A C5A 62.1(8)
C2A C3A C4A C5A -56.2(9)
C3A C4A C5A C6A 59.7(9)
C4A C5A C6A N1A 170.3(7)
C4A C5A C6A C1A -62.3(8)
C6A N1A C7A O1A -4.4(10)
C6A N1A C7A C8A 174.5(6)
C6A N1A C26A O4A 2.5(10)
C6A N1A C26A C25A -175.1(6)
C6A C1A C2A C3A -58.1(9)
C7A N1A C6A C1A -50.5(9)
C7A N1A C6A C5A 73.7(8)
C7A N1A C26A O4A -172.9(6)
C7A N1A C26A C25A 9.4(10)
C7A C8A C9A C10A 177.0(7)
C7A C8A C27A C25A 2.0(10)
C7A C8A C27A C28A -177.4(6)
C8A C9A C10A C11A 1.3(12)
C8A C27A C28A C11A -0.5(10)
C8A C27A C28A C22A 179.9(6)
C9A C8A C27A C25A 178.9(7)
C9A C8A C27A C28A -0.5(10)
C9A C10A C11A C12A 179.8(7)
C9A C10A C11A C28A -2.2(11)
C10A C11A C12A C13A -7.1(11)
C10A C11A C12A C29A 172.1(7)
C10A C11A C28A C22A -178.6(7)
C10A C11A C28A C27A 1.8(10)
C11A C12A C13A C14A 175.1(7)
C11A C12A C29A C21A 7.6(11)
C11A C12A C29A C30A -174.1(6)
C12A C11A C28A C22A -0.6(10)
C12A C11A C28A C27A 179.8(6)
C12A C13A C14A C15A -1.0(13)
C12A C29A C30A C15A -1.4(10)
C12A C29A C30A C18A 179.3(7)
C13A C12A C29A C21A -173.2(7)
C13A C12A C29A C30A 5.1(11)
C13A C14A C15A C16A -171.6(7)
C13A C14A C15A C30A 4.8(12)
C14A C15A C16A O2A -3.9(12)
C14A C15A C16A N2A 176.1(7)
C14A C15A C30A C18A 175.6(7)
C14A C15A C30A C29A -3.7(11)
C16A N2A C17A O3A 164.1(7)
C16A N2A C17A C18A -18.5(10)
C16A N2A C31A C32A -110.6(8)
C16A N2A C31A C36A 123.6(7)
C16A C15A C30A C18A -7.8(10)
C16A C15A C30A C29A 172.8(7)
C17A N2A C16A O2A -165.9(7)
C17A N2A C16A C15A 14.1(11)
C17A N2A C31A C32A 69.8(9)
C17A N2A C31A C36A -56.0(8)
C17A C18A C19A C20A 179.0(7)
C17A C18A C30A C15A 3.4(10)
C17A C18A C30A C29A -177.3(6)
C18A C19A C20A C21A -1.0(11)
C19A C18A C30A C15A -176.5(7)
C19A C18A C30A C29A 2.8(10)
C19A C20A C21A C22A -177.2(7)
C19A C20A C21A C29A 1.5(11)
C20A C21A C22A C23A -2.7(11)
C20A C21A C22A C28A 175.0(7)
C20A C21A C29A C12A 178.6(7)
C20A C21A C29A C30A 0.2(10)
C21A C22A C23A C24A 174.5(7)
C21A C22A C28A C11A 5.3(10)
C21A C22A C28A C27A -175.1(6)
C21A C29A C30A C15A 177.0(6)
C21A C29A C30A C18A -2.3(10)
C22A C21A C29A C12A -2.7(11)
C22A C21A C29A C30A 178.9(6)
C22A C23A C24A C25A 0.3(11)
C23A C22A C28A C11A -176.9(7)
C23A C22A C28A C27A 2.7(10)
C23A C24A C25A C26A -176.9(7)
C23A C24A C25A C27A 3.0(11)
C24A C25A C26A O4A -0.3(11)
C24A C25A C26A N1A 177.3(6)
C24A C25A C27A C8A 177.3(7)
C24A C25A C27A C28A -3.4(10)
C25A C27A C28A C11A -179.8(6)
C25A C27A C28A C22A 0.6(10)
C26A N1A C6A C1A 134.0(7)
C26A N1A C6A C5A -101.9(7)
C26A N1A C7A O1A 170.9(6)
C26A N1A C7A C8A -10.2(10)
C26A C25A C27A C8A -2.8(10)
C26A C25A C27A C28A 176.5(6)
C27A C8A C9A C10A 0.1(11)
C27A C25A C26A O4A 179.8(7)
C27A C25A C26A N1A -2.6(10)
C28A C11A C12A C13A 174.9(7)
C28A C11A C12A C29A -5.9(10)
C28A C22A C23A C24A -3.2(11)
C29A C12A C13A C14A -4.1(12)
C29A C21A C22A C23A 178.6(7)
C29A C21A C22A C28A -3.7(10)
C30A C15A C16A O2A 179.6(7)
C30A C15A C16A N2A -0.4(10)
C30A C18A C19A C20A -1.1(11)
C31A N2A C16A O2A 14.5(11)
C31A N2A C16A C15A -165.5(6)
C31A N2A C17A O3A -16.2(10)
C31A N2A C17A C18A 161.1(6)
C31A C32A C33A C34A 57.9(9)
C32A C31A C36A N3A -174.1(6)
C32A C31A C36A C35A 58.9(8)
C32A C33A C34A C35A -57.0(9)
C33A C34A C35A C36A 56.5(9)
C34A C35A C36A N3A 173.8(7)
C34A C35A C36A C31A -58.1(9)
C36A N3A C37A O5A -1.9(11)
C36A N3A C37A C38A -176.3(7)
C36A N3A C48A O8A -2.6(11)
C36A N3A C48A C47A 172.8(7)
C36A C31A C32A C33A -59.5(9)
C37A N3A C36A C31A -53.3(9)
C37A N3A C36A C35A 72.1(9)
C37A N3A C48A O8A -179.5(8)
C37A N3A C48A C47A -4.1(11)
C37A C38A C39A C40A -178.4(10)
C37A C38A C49A C1 175.9(7)
C37A C38A C49A C47A -0.8(12)
C38A C39A C40A C41A 0.5(18)
C39A C38A C49A C1 -4.2(13)
C39A C38A C49A C47A 179.1(9)
C39A C40A C41A C1 -0.4(15)
C39A C40A C41A C42A 176.7(10)
C40A C41A C42A O6A 1.1(16)
C40A C41A C42A N4A -177.9(9)
C41A C1 C44A C43A -5.0(12)
C41A C1 C44A C45A -180.0(9)
C41A C1 C49A C38A 4.4(12)
C41A C1 C49A C47A -178.9(8)
C42A N4A C43A O7A 172.8(8)
C42A N4A C43A C44A -7.9(12)
C42A N4A C50A C51A -101.2(10)
C42A N4A C50A C55A 133.5(9)
C43A N4A C42A O6A -174.8(10)
C43A N4A C42A C41A 4.2(13)
C43A N4A C50A C51A 67.4(11)
C43A N4A C50A C55A -57.9(10)
C43A C44A C45A C46A -175.4(9)
C44A C1 C41A C40A 178.6(9)
C44A C1 C41A C42A 1.4(13)
C44A C1 C49A C38A -176.2(8)
C44A C1 C49A C47A 0.5(11)
C44A C45A C46A C47A -0.6(17)
C45A C46A C47A C48A 179.7(9)
C45A C46A C47A C49A 1.8(15)
C46A C47A C48A O8A 2.8(14)
C46A C47A C48A N3A -172.6(8)
C46A C47A C49A C1 -1.7(13)
C46A C47A C49A C38A 175.0(9)
C48A N3A C36A C31A 129.7(7)
C48A N3A C36A C35A -104.9(8)
C48A N3A C37A O5A 174.9(7)
C48A N3A C37A C38A 0.5(11)
C48A C47A C49A C1 -179.6(7)
C48A C47A C49A C38A -2.9(12)
C49A C1 C41A C40A -2.0(13)
C49A C1 C41A C42A -179.1(8)
C49A C1 C44A C43A 175.6(7)
C49A C1 C44A C45A 0.6(13)
C49A C38A C39A C40A 1.8(16)
C49A C47A C48A O8A -179.3(8)
C49A C47A C48A N3A 5.4(12)
C50A N4A C42A O6A -6.4(13)
C50A N4A C42A C41A 172.6(8)
C50A N4A C43A O7A 4.9(12)
C50A N4A C43A C44A -175.8(7)
C50A C51A C52A C53A 57.8(14)
C51A C50A C55A N5A -176.9(9)
C51A C50A C55A C54A 55.9(12)
C51A C52A C53A C54A -59.5(14)
C52A C53A C54A C55A 59.6(14)
C53A C54A C55A N5A 171.4(9)
C53A C54A C55A C50A -58.5(12)
C55A N5A C56A O9A 9.4(12)
C55A N5A C56A C57A -170.5(7)
C55A N5A C67A O12A -8.5(11)
C55A N5A C67A C66A 169.2(7)
C55A C50A C51A C52A -56.5(13)
C56A N5A C55A C50A -60.2(11)
C56A N5A C55A C54A 66.8(10)
C56A N5A C67A O12A -178.4(8)
C56A N5A C67A C66A -0.8(11)
C56A C57A C58A C59A -177.8(8)
C56A C57A C68A C66A -4.3(12)
C56A C57A C68A C69A 178.0(7)
C57A C58A C59A C60A 2.0(15)
C57A C68A C69A C60A -2.5(11)
C57A C68A C69A C63A -179.9(7)
C58A C57A C68A C66A 179.2(8)
C58A C57A C68A C69A 1.6(12)
C58A C59A C60A C61A 178.9(8)
C58A C59A C60A C69A -3.0(13)
C59A C60A C61A O10A -8.5(11)
C59A C60A C61A N6A 171.5(7)
C59A C60A C69A C63A -179.4(8)
C59A C60A C69A C68A 3.3(12)
C61A N6A C1A C2A -100.9(7)
C61A N6A C1A C6A 133.3(7)
C61A N6A C62A O11A 166.3(7)
C61A N6A C62A C63A -12.8(10)
C61A C60A C69A C63A -1.3(11)
C61A C60A C69A C68A -178.6(7)
C62A N6A C1A C2A 73.3(8)
C62A N6A C1A C6A -52.5(8)
C62A N6A C61A O10A -166.0(7)
C62A N6A C61A C60A 14.1(10)
C62A C63A C64A C65A 177.6(8)
C62A C63A C69A C60A 2.8(11)
C62A C63A C69A C68A -179.9(7)
C63A C64A C65A C66A 2.1(14)
C64A C63A C69A C60A -177.6(8)
C64A C63A C69A C68A -0.3(11)
C64A C65A C66A C67A 177.8(8)
C64A C65A C66A C68A 0.1(14)
C65A C66A C67A O12A 0.0(13)
C65A C66A C67A N5A -177.6(8)
C65A C66A C68A C57A -179.9(8)
C65A C66A C68A C69A -2.3(12)
C66A C68A C69A C60A 179.8(7)
C66A C68A C69A C63A 2.4(11)
C67A N5A C55A C50A 129.4(9)
C67A N5A C55A C54A -103.6(9)
C67A N5A C56A O9A 179.1(8)
C67A N5A C56A C57A -0.9(11)
C67A C66A C68A C57A 2.5(12)
C67A C66A C68A C69A -179.8(7)
C68A C57A C58A C59A -1.3(14)
C68A C66A C67A O12A 177.7(8)
C68A C66A C67A N5A 0.1(11)
C69A C60A C61A O10A 173.4(7)
C69A C60A C61A N6A -6.7(10)
C69A C63A C64A C65A -2.0(13)
